data_4115676
loop_
_publ_author_name
'Hans Lee'
'Carolyn B. Knobler'
'M. Frederick Hawthorne'

_publ_contact_author
;
Hawthorne, M. F.,
Department of Chemistry and Biochemistry,
University of California,
Los Angeles, CA 90095-1569.  USA
;
_publ_contact_author_email hawthorne@chem.ucla.edu
_publ_contact_author_fax 310-825-5490
_publ_contact_author_phone 310-825-7378
_publ_section_title
;
 Octahedral Coordination of Halide Ions (I-, Br-, Cl-) Sandwich Bonded
 with Tridentate Mercuracarborand-3 Receptors
;
_journal_name_full 'Journal of the American Chemical Society'
_journal_page_first 8543
_journal_page_last 8549
_journal_paper_doi 10.1021/ja010755l
_journal_volume 123
_journal_year 2001
_chemical_formula_moiety
;
[(C6H5)3PNP(C6H5)3] [((CH3)2-C2B10H8Hg)3]2 Cl
;
_chemical_formula_sum 'C60 H114 B60 Cl Hg6 N P2'
_chemical_formula_weight 2799.05
_chemical_name_common
;
PPN [B-hexamethyl 9-mercuracarborand-3]2.Cl
;
_space_group_IT_number 12
_symmetry_cell_setting monoclinic
_symmetry_space_group_name_Hall '-C 2y'
_symmetry_space_group_name_H-M 'C 1 2/m 1'
_atom_sites_solution_hydrogens geom
_atom_sites_solution_primary direct
_atom_sites_solution_secondary difmap
_audit_creation_method SHELXL-97
_cell_angle_alpha 90.00
_cell_angle_beta 100.659(7)
_cell_angle_gamma 90.00
_cell_formula_units_Z 4
_cell_length_a 37.267(15)
_cell_length_b 29.254(12)
_cell_length_c 10.990(4)
_cell_measurement_reflns_used 1016
_cell_measurement_temperature 298(2)
_cell_measurement_theta_max 56.48
_cell_measurement_theta_min 6.68
_cell_volume 11775(8)
_computing_cell_refinement 'Bruker software '
_computing_data_collection 'Bruker software '
_computing_data_reduction 'Bruker software '
_computing_molecular_graphics 'Bruker software '
_computing_publication_material 'Bruker software '
_computing_structure_refinement 'SHELXL-97 (Sheldrick, 1997)'
_computing_structure_solution 'SHELXS-97 (Sheldrick, 1990)'
_diffrn_ambient_temperature 298(2)
_diffrn_measured_fraction_theta_full 0.952
_diffrn_measured_fraction_theta_max 0.952
_diffrn_measurement_device_type 'Bruker Smart 1000'
_diffrn_measurement_method 'phi and omega scans '
_diffrn_radiation_monochromator graphite
_diffrn_radiation_source 'fine-focus sealed tube'
_diffrn_radiation_type MoK\a
_diffrn_radiation_wavelength 0.71073
_diffrn_reflns_av_R_equivalents 0.1046
_diffrn_reflns_av_sigmaI/netI 0.0965
_diffrn_reflns_limit_h_max 48
_diffrn_reflns_limit_h_min -49
_diffrn_reflns_limit_k_max 38
_diffrn_reflns_limit_k_min -24
_diffrn_reflns_limit_l_max 14
_diffrn_reflns_limit_l_min -14
_diffrn_reflns_number 37707
_diffrn_reflns_theta_full 28.38
_diffrn_reflns_theta_max 28.38
_diffrn_reflns_theta_min 1.11
_diffrn_standards_decay_% none
_exptl_absorpt_coefficient_mu 7.877
_exptl_absorpt_correction_T_max 1.000
_exptl_absorpt_correction_T_min 0.528
_exptl_absorpt_correction_type Sadabs
_exptl_absorpt_process_details
;
Bruker Smart software
;
_exptl_crystal_colour colorless
_exptl_crystal_density_diffrn 1.579
_exptl_crystal_description needle
_exptl_crystal_F_000 5232
_exptl_crystal_size_max 0.05
_exptl_crystal_size_mid 0.1
_exptl_crystal_size_min 0.35
_refine_diff_density_max 4.161
_refine_diff_density_min -5.470
_refine_diff_density_rms 0.324
_refine_ls_extinction_coef 0.000035(9)
_refine_ls_extinction_expression Fc^*^=kFc[1+0.001xFc^2^\l^3^/sin(2\q)]^-1/4^
_refine_ls_extinction_method SHELXL
_refine_ls_goodness_of_fit_ref 0.968
_refine_ls_hydrogen_treatment mixed
_refine_ls_matrix_type full
_refine_ls_number_parameters 484
_refine_ls_number_reflns 14315
_refine_ls_number_restraints 0
_refine_ls_restrained_S_all 0.968
_refine_ls_R_factor_all 0.1437
_refine_ls_R_factor_gt 0.0900
_refine_ls_shift/su_max 0.005
_refine_ls_shift/su_mean 0.000
_refine_ls_structure_factor_coef Fsqd
_refine_ls_weighting_details 'calc w=1/[\s^2^(Fo^2^)+(0.1037P)^2^+688.1655P] where P=(Fo^2^+2Fc^2^)/3'
_refine_ls_weighting_scheme calc
_refine_ls_wR_factor_gt 0.2206
_refine_ls_wR_factor_ref 0.2545
_reflns_number_gt 8031
_reflns_number_total 14315
_reflns_threshold_expression >2sigma(I)
_cod_data_source_file ja010755l_3.cif
_cod_data_source_block PPN[12.Cl]
_cod_original_cell_volume 11774(8)
_cod_database_code 4115676

loop_
_symmetry_equiv_pos_as_xyz
'x, y, z'
'-x, y, -z'
'x+1/2, y+1/2, z'
'-x+1/2, y+1/2, -z'
'-x, -y, -z'
'x, -y, z'
'-x+1/2, -y+1/2, -z'
'x+1/2, -y+1/2, z'

loop_
_atom_site_label
_atom_site_type_symbol
_atom_site_fract_x
_atom_site_fract_y
_atom_site_fract_z
_atom_site_U_iso_or_equiv
_atom_site_adp_type
_atom_site_occupancy
_atom_site_symmetry_multiplicity
_atom_site_calc_flag
_atom_site_refinement_flags
Hg1 Hg 0.20115(2) 0.0000 0.44319(9) 0.0394(2) Uani 1 2 d S
Hg2 Hg 0.289038(17) 0.06250(2) 0.50097(6) 0.04062(18) Uani 1 1 d .
C1A C 0.2006(4) 0.0706(6) 0.4270(14) 0.036(3) Uani 1 1 d .
C2A C 0.2414(4) 0.0987(5) 0.4534(15) 0.037(3) Uani 1 1 d .
B3A B 0.2174(5) 0.0898(7) 0.2992(18) 0.041(4) Uiso 1 1 d .
H3A H 0.2269 0.0673 0.2313 0.053 Uiso 1 1 calc R
B4A B 0.1713(5) 0.0946(7) 0.3048(18) 0.041(4) Uiso 1 1 d .
H4A H 0.1508 0.0753 0.2400 0.054 Uiso 1 1 calc R
B5A B 0.1670(6) 0.1049(7) 0.4638(19) 0.045(5) Uiso 1 1 d .
H5A H 0.1435 0.0922 0.5014 0.059 Uiso 1 1 calc R
B6A B 0.2111(5) 0.1054(6) 0.5514(17) 0.037(4) Uiso 1 1 d .
H6A H 0.2166 0.0926 0.6471 0.048 Uiso 1 1 calc R
B7A B 0.2393(6) 0.1418(7) 0.3492(19) 0.048(5) Uiso 1 1 d .
H7A H 0.2632 0.1532 0.3115 0.062 Uiso 1 1 calc R
B8A B 0.1945(5) 0.1420(7) 0.2576(19) 0.044(4) Uiso 1 1 d .
H8A H 0.1887 0.1542 0.1613 0.057 Uiso 1 1 calc R
B9A B 0.1630(6) 0.1523(7) 0.3576(19) 0.045(4) Uiso 1 1 d .
C9A C 0.1243(6) 0.1776(8) 0.311(2) 0.071(6) Uani 1 1 d .
H9A1 H 0.1133 0.1845 0.3816 0.107 Uiso 1 1 calc R
H9A2 H 0.1085 0.1580 0.2557 0.107 Uiso 1 1 calc R
H9A3 H 0.1283 0.2055 0.2696 0.107 Uiso 1 1 calc R
B10A B 0.1876(6) 0.1567(7) 0.5101(19) 0.047(5) Uiso 1 1 d .
H10A H 0.1772 0.1782 0.5779 0.061 Uiso 1 1 calc R
B11A B 0.2353(5) 0.1513(7) 0.5079(18) 0.040(4) Uiso 1 1 d .
H11A H 0.2561 0.1692 0.5749 0.052 Uiso 1 1 calc R
B12A B 0.2066(7) 0.1812(8) 0.385(2) 0.057(6) Uiso 1 1 d .
C12A C 0.2079(7) 0.2353(7) 0.363(2) 0.085(8) Uani 1 1 d .
H12A H 0.2177 0.2502 0.4401 0.127 Uiso 1 1 calc R
H12B H 0.1837 0.2465 0.3325 0.127 Uiso 1 1 calc R
H12C H 0.2233 0.2418 0.3040 0.127 Uiso 1 1 calc R
C1B C 0.3387(4) 0.0291(6) 0.5181(14) 0.041(4) Uani 1 1 d .
B3B B 0.3449(8) 0.0000 0.389(3) 0.042(6) Uiso 1 2 d S
H3B H 0.3248 0.0000 0.3018 0.055 Uiso 1 2 calc SR
B4B B 0.3712(6) 0.0496(8) 0.441(2) 0.051(5) Uiso 1 1 d .
H4B H 0.3686 0.0817 0.3878 0.066 Uiso 1 1 calc R
B5B B 0.3783(6) 0.0486(8) 0.607(2) 0.054(5) Uiso 1 1 d .
H5B H 0.3802 0.0803 0.6618 0.070 Uiso 1 1 calc R
B6B B 0.3572(8) 0.0000 0.653(3) 0.042(6) Uiso 1 2 d S
H6B H 0.3448 0.0000 0.7362 0.055 Uiso 1 2 calc SR
B8B B 0.3931(10) 0.0000 0.397(3) 0.060(8) Uiso 1 2 d S
H8B H 0.4050 0.0000 0.3126 0.079 Uiso 1 2 calc SR
B9B B 0.4145(7) 0.0303(9) 0.526(2) 0.068(7) Uiso 1 1 d .
C9B C 0.4505(7) 0.0583(11) 0.535(3) 0.109(11) Uani 1 1 d .
H9B1 H 0.4704 0.0379 0.5315 0.164 Uiso 1 1 calc R
H9B2 H 0.4551 0.0751 0.6109 0.164 Uiso 1 1 calc R
H9B3 H 0.4480 0.0793 0.4662 0.164 Uiso 1 1 calc R
B10B B 0.4044(9) 0.0000 0.660(3) 0.055(8) Uiso 1 2 d S
H10B H 0.4236 0.0000 0.7496 0.071 Uiso 1 2 calc SR
Hg3 Hg 0.227332(16) 0.06241(2) 0.88550(6) 0.03780(18) Uani 1 1 d .
Hg4 Hg 0.31526(3) 0.0000 0.94342(9) 0.0413(2) Uani 1 2 d S
C1C C 0.2752(5) 0.0997(5) 0.9301(14) 0.038(3) Uani 1 1 d .
C2C C 0.3154(4) 0.0718(6) 0.9572(14) 0.039(4) Uani 1 1 d .
B3C B 0.3062(5) 0.1059(7) 0.8323(19) 0.043(4) Uiso 1 1 d .
H3C H 0.3017 0.0930 0.7367 0.056 Uiso 1 1 calc R
B4C B 0.2816(6) 0.1525(7) 0.879(2) 0.048(5) Uiso 1 1 d .
H4C H 0.2606 0.1707 0.8133 0.063 Uiso 1 1 calc R
B5C B 0.2768(5) 0.1434(6) 1.0355(17) 0.040(4) Uiso 1 1 d .
H5C H 0.2529 0.1554 1.0719 0.052 Uiso 1 1 calc R
B6C B 0.2977(5) 0.0908(7) 1.0857(18) 0.042(4) Uiso 1 1 d .
H6C H 0.2877 0.0685 1.1525 0.055 Uiso 1 1 calc R
B7C B 0.3492(6) 0.1054(7) 0.9247(19) 0.045(4) Uiso 1 1 d .
H7C H 0.3730 0.0924 0.8898 0.059 Uiso 1 1 calc R
B8C B 0.3279(6) 0.1569(8) 0.876(2) 0.053(5) Uiso 1 1 d .
H8C H 0.3375 0.1782 0.8055 0.069 Uiso 1 1 calc R
B9C B 0.3113(6) 0.1829(8) 1.000(2) 0.053(5) Uiso 1 1 d .
C9C C 0.3066(7) 0.2358(7) 1.018(2) 0.080(7) Uani 1 1 d .
H9C1 H 0.3295 0.2509 1.0187 0.120 Uiso 1 1 calc R
H9C2 H 0.2988 0.2412 1.0956 0.120 Uiso 1 1 calc R
H9C3 H 0.2886 0.2476 0.9517 0.120 Uiso 1 1 calc R
B10C B 0.3208(6) 0.1425(7) 1.1292(19) 0.045(4) Uiso 1 1 d .
H10C H 0.3257 0.1540 1.2262 0.059 Uiso 1 1 calc R
B11C B 0.3451(6) 0.0957(8) 1.080(2) 0.051(5) Uiso 1 1 d .
H11C H 0.3659 0.0765 1.1440 0.066 Uiso 1 1 calc R
B12C B 0.3533(6) 0.1529(8) 1.028(2) 0.052(5) Uiso 1 1 d .
C12C C 0.3910(6) 0.1769(9) 1.077(2) 0.084(7) Uani 1 1 d .
H12D H 0.4098 0.1621 1.0427 0.125 Uiso 1 1 calc R
H12E H 0.3966 0.1747 1.1659 0.125 Uiso 1 1 calc R
H12F H 0.3895 0.2085 1.0533 0.125 Uiso 1 1 calc R
C1D C 0.1775(5) 0.0281(5) 0.8658(14) 0.037(3) Uani 1 1 d .
B3D B 0.1696(7) 0.0000 0.993(2) 0.038(6) Uiso 1 2 d S
H3D H 0.1890 0.0000 1.0818 0.049 Uiso 1 2 calc SR
B4D B 0.1441(5) 0.0491(7) 0.9399(19) 0.044(4) Uiso 1 1 d .
H4D H 0.1466 0.0814 0.9922 0.057 Uiso 1 1 calc R
B5D B 0.1385(5) 0.0482(7) 0.7780(18) 0.043(4) Uiso 1 1 d .
H5D H 0.1370 0.0801 0.7241 0.056 Uiso 1 1 calc R
B6D B 0.1612(6) 0.0000 0.732(2) 0.031(5) Uiso 1 2 d S
H6D H 0.1743 0.0000 0.6499 0.041 Uiso 1 2 calc SR
B8D B 0.1209(9) 0.0000 0.990(3) 0.054(8) Uiso 1 2 d S
H8D H 0.1085 0.0000 1.0733 0.070 Uiso 1 2 calc SR
B9D B 0.1014(6) 0.0301(7) 0.8521(19) 0.046(5) Uiso 1 1 d .
C9D C 0.0643(5) 0.0585(8) 0.841(2) 0.075(7) Uani 1 1 d .
H9D1 H 0.0573 0.0699 0.7577 0.112 Uiso 1 1 calc R
H9D2 H 0.0679 0.0837 0.8976 0.112 Uiso 1 1 calc R
H9D3 H 0.0454 0.0390 0.8596 0.112 Uiso 1 1 calc R
B10D B 0.1125(9) 0.0000 0.726(3) 0.051(7) Uiso 1 2 d S
H10D H 0.0934 0.0000 0.6364 0.067 Uiso 1 2 calc SR
P1E P 0.00351(14) 0.19257(17) 0.8656(5) 0.0533(12) Uani 1 1 d .
C1E C -0.0212(6) 0.1526(7) 0.759(2) 0.061(5) Uani 1 1 d .
C2E C -0.0282(6) 0.1599(9) 0.633(2) 0.073(6) Uani 1 1 d .
H2E H -0.0214 0.1872 0.6002 0.088 Uiso 1 1 calc R
C3E C -0.0456(8) 0.1256(12) 0.554(3) 0.105(10) Uani 1 1 d .
H3E H -0.0504 0.1304 0.4687 0.126 Uiso 1 1 calc R
C4E C -0.0553(9) 0.0855(11) 0.601(3) 0.108(11) Uani 1 1 d .
H4E H -0.0669 0.0629 0.5482 0.130 Uiso 1 1 calc R
C5E C -0.0480(9) 0.0785(10) 0.726(4) 0.120(13) Uani 1 1 d .
H5E H -0.0550 0.0513 0.7587 0.144 Uiso 1 1 calc R
C6E C -0.0307(8) 0.1109(10) 0.804(3) 0.089(8) Uani 1 1 d .
H6E H -0.0251 0.1051 0.8882 0.107 Uiso 1 1 calc R
C7E C 0.0503(5) 0.1925(7) 0.849(2) 0.060(5) Uani 1 1 d .
C8E C 0.0593(6) 0.1997(10) 0.736(2) 0.083(8) Uani 1 1 d .
H8E H 0.0414 0.2061 0.6677 0.100 Uiso 1 1 calc R
C9E C 0.0974(9) 0.1974(12) 0.726(3) 0.112(11) Uani 1 1 d .
H9E H 0.1044 0.2055 0.6515 0.134 Uiso 1 1 calc R
C10E C 0.1216(8) 0.1843(10) 0.819(4) 0.097(10) Uani 1 1 d .
H10E H 0.1454 0.1799 0.8061 0.116 Uiso 1 1 calc R
C11E C 0.1143(7) 0.1763(9) 0.935(4) 0.103(11) Uani 1 1 d .
H11E H 0.1324 0.1689 1.0024 0.123 Uiso 1 1 calc R
C12E C 0.0777(6) 0.1801(8) 0.944(3) 0.078(7) Uani 1 1 d .
H12G H 0.0714 0.1739 1.0201 0.093 Uiso 1 1 calc R
C13E C -0.0136(6) 0.2492(7) 0.8290(18) 0.057(5) Uani 1 1 d .
C14E C 0.0097(7) 0.2866(8) 0.848(2) 0.075(7) Uani 1 1 d .
H14E H 0.0349 0.2829 0.8696 0.090 Uiso 1 1 calc R
C15E C -0.0060(9) 0.3298(9) 0.832(3) 0.098(9) Uani 1 1 d .
H15E H 0.0090 0.3555 0.8430 0.117 Uiso 1 1 calc R
C16E C -0.0425(11) 0.3355(9) 0.802(3) 0.102(10) Uani 1 1 d .
H16E H -0.0523 0.3648 0.7951 0.122 Uiso 1 1 calc R
C17E C -0.0650(10) 0.2986(12) 0.781(3) 0.111(11) Uani 1 1 d .
H17E H -0.0901 0.3026 0.7580 0.133 Uiso 1 1 calc R
C18E C -0.0506(7) 0.2557(9) 0.793(2) 0.074(6) Uani 1 1 d .
H18E H -0.0660 0.2305 0.7772 0.089 Uiso 1 1 calc R
N19E N 0.0000 0.1772(8) 1.0000 0.066(7) Uani 1 2 d S
Cl1 Cl 0.25790(15) 0.0000 0.6937(6) 0.0392(11) Uani 1 2 d S

loop_
_atom_site_aniso_label
_atom_site_aniso_U_11
_atom_site_aniso_U_22
_atom_site_aniso_U_33
_atom_site_aniso_U_23
_atom_site_aniso_U_13
_atom_site_aniso_U_12
Hg1 0.0368(5) 0.0335(4) 0.0466(5) 0.000 0.0045(4) 0.000
Hg2 0.0338(3) 0.0422(4) 0.0447(4) 0.0001(3) 0.0042(3) 0.0032(3)
C1A 0.033(8) 0.046(9) 0.028(7) 0.009(7) -0.001(6) 0.011(7)
C2A 0.045(9) 0.026(7) 0.044(9) -0.001(6) 0.017(7) 0.010(7)
C9A 0.055(12) 0.076(15) 0.079(15) 0.022(12) 0.003(11) 0.032(12)
C12A 0.099(19) 0.037(11) 0.106(19) 0.027(12) -0.013(15) -0.005(12)
C1B 0.038(8) 0.059(10) 0.029(8) -0.008(7) 0.012(6) -0.013(8)
C9B 0.056(15) 0.15(3) 0.13(3) -0.01(2) 0.031(16) -0.027(17)
Hg3 0.0328(3) 0.0342(3) 0.0453(4) -0.0003(3) 0.0043(3) -0.0060(2)
Hg4 0.0402(5) 0.0386(5) 0.0450(5) 0.000 0.0074(4) 0.000
C1C 0.050(9) 0.033(8) 0.033(8) -0.002(6) 0.013(7) -0.013(7)
C2C 0.025(7) 0.061(11) 0.028(8) -0.011(7) 0.000(6) -0.008(7)
C9C 0.075(15) 0.053(13) 0.108(19) -0.014(13) 0.005(14) -0.020(12)
C12C 0.064(14) 0.086(18) 0.097(19) -0.026(15) 0.006(13) -0.008(14)
C1D 0.057(10) 0.020(7) 0.033(8) 0.003(6) 0.008(7) -0.004(6)
C9D 0.028(9) 0.072(15) 0.12(2) -0.023(14) -0.002(10) 0.011(10)
P1E 0.050(3) 0.047(3) 0.061(3) -0.004(2) 0.006(2) -0.004(2)
C1E 0.053(11) 0.048(11) 0.080(15) -0.018(10) 0.010(10) -0.008(9)
C2E 0.078(15) 0.080(16) 0.062(14) -0.014(12) 0.015(11) -0.024(13)
C3E 0.11(2) 0.11(2) 0.10(2) -0.045(19) 0.020(17) -0.03(2)
C4E 0.10(2) 0.09(2) 0.12(3) -0.04(2) -0.018(19) -0.014(18)
C5E 0.11(2) 0.052(15) 0.18(4) -0.01(2) -0.02(2) -0.007(16)
C6E 0.10(2) 0.09(2) 0.079(17) 0.001(15) 0.006(15) 0.001(16)
C7E 0.040(10) 0.060(12) 0.078(14) -0.016(11) 0.007(10) -0.011(9)
C8E 0.052(13) 0.11(2) 0.082(17) -0.011(15) 0.008(12) -0.020(14)
C9E 0.10(2) 0.14(3) 0.11(2) -0.02(2) 0.06(2) -0.04(2)
C10E 0.067(17) 0.080(19) 0.14(3) -0.04(2) 0.021(19) -0.020(15)
C11E 0.063(16) 0.072(17) 0.16(3) -0.04(2) -0.010(18) 0.013(14)
C12E 0.049(12) 0.056(13) 0.12(2) -0.010(13) 0.000(13) -0.001(10)
C13E 0.058(12) 0.056(12) 0.059(12) 0.003(10) 0.013(9) -0.005(10)
C14E 0.073(15) 0.059(13) 0.090(17) 0.004(13) 0.003(13) -0.012(12)
C15E 0.11(2) 0.062(16) 0.11(2) 0.001(15) -0.003(19) -0.018(17)
C16E 0.15(3) 0.051(15) 0.11(2) 0.011(15) 0.04(2) 0.024(18)
C17E 0.11(2) 0.12(3) 0.10(2) 0.02(2) 0.014(19) 0.03(2)
C18E 0.069(15) 0.069(15) 0.077(15) 0.014(12) -0.003(12) 0.014(12)
N19E 0.095(19) 0.058(15) 0.047(13) 0.000 0.017(13) 0.000
Cl1 0.033(2) 0.038(3) 0.045(3) 0.000 0.003(2) 0.000

loop_
_atom_type_symbol
_atom_type_description
_atom_type_scat_dispersion_real
_atom_type_scat_dispersion_imag
_atom_type_scat_source
C C 0.0033 0.0016 'International Tables Vol C Tables 4.2.6.8 and 6.1.1.4'
H H 0.0000 0.0000 'International Tables Vol C Tables 4.2.6.8 and 6.1.1.4'
B B 0.0013 0.0007 'International Tables Vol C Tables 4.2.6.8 and 6.1.1.4'
N N 0.0061 0.0033 'International Tables Vol C Tables 4.2.6.8 and 6.1.1.4'
P P 0.1023 0.0942 'International Tables Vol C Tables 4.2.6.8 and 6.1.1.4'
Cl Cl 0.1484 0.1585 'International Tables Vol C Tables 4.2.6.8 and 6.1.1.4'
Hg Hg -2.3894 9.2266 'International Tables Vol C Tables 4.2.6.8 and 6.1.1.4'

loop_
_geom_angle_atom_site_label_1
_geom_angle_atom_site_label_2
_geom_angle_atom_site_label_3
_geom_angle
_geom_angle_site_symmetry_1
_geom_angle_site_symmetry_3
C1A Hg1 C1A 170.3(8) . 6
C2A Hg2 C1B 169.8(6) . .
B6A C1A C2A 60.4(10) . .
B6A C1A B5A 61.6(11) . .
C2A C1A B5A 110.2(12) . .
B6A C1A B4A 113.7(13) . .
C2A C1A B4A 110.7(12) . .
B5A C1A B4A 63.7(11) . .
B6A C1A B3A 113.3(13) . .
C2A C1A B3A 62.4(10) . .
B5A C1A B3A 113.0(13) . .
B4A C1A B3A 60.5(10) . .
B6A C1A Hg1 122.3(10) . .
C2A C1A Hg1 118.1(9) . .
B5A C1A Hg1 124.1(11) . .
B4A C1A Hg1 118.1(11) . .
B3A C1A Hg1 113.2(10) . .
B11A C2A B7A 64.4(11) . .
B11A C2A C1A 109.0(12) . .
B7A C2A C1A 108.3(12) . .
B11A C2A B6A 61.4(10) . .
B7A C2A B6A 112.7(13) . .
C1A C2A B6A 59.4(10) . .
B11A C2A B3A 113.2(13) . .
B7A C2A B3A 60.9(11) . .
C1A C2A B3A 59.5(10) . .
B6A C2A B3A 110.0(13) . .
B11A C2A Hg2 123.4(11) . .
B7A C2A Hg2 119.1(11) . .
C1A C2A Hg2 119.8(9) . .
B6A C2A Hg2 122.7(10) . .
B3A C2A Hg2 115.2(10) . .
C1A B3A B4A 59.3(10) . .
C1A B3A B7A 104.0(14) . .
B4A B3A B7A 108.7(14) . .
C1A B3A B8A 105.1(13) . .
B4A B3A B8A 60.3(11) . .
B7A B3A B8A 60.6(11) . .
C1A B3A C2A 58.0(9) . .
B4A B3A C2A 106.2(13) . .
B7A B3A C2A 57.1(10) . .
B8A B3A C2A 104.6(13) . .
C1A B4A B3A 60.2(10) . .
C1A B4A B8A 106.0(14) . .
B3A B4A B8A 60.7(11) . .
C1A B4A B5A 58.0(10) . .
B3A B4A B5A 108.2(14) . .
B8A B4A B5A 106.9(14) . .
C1A B4A B9A 104.5(13) . .
B3A B4A B9A 108.3(14) . .
B8A B4A B9A 59.3(11) . .
B5A B4A B9A 59.4(11) . .
C1A B5A B10A 106.2(14) . .
C1A B5A B6A 58.7(10) . .
B10A B5A B6A 60.6(11) . .
C1A B5A B9A 106.0(14) . .
B10A B5A B9A 59.7(11) . .
B6A B5A B9A 107.9(14) . .
C1A B5A B4A 58.4(10) . .
B10A B5A B4A 108.4(15) . .
B6A B5A B4A 107.1(14) . .
B9A B5A B4A 60.9(11) . .
C1A B6A C2A 60.2(10) . .
C1A B6A B11A 107.3(13) . .
C2A B6A B11A 58.5(10) . .
C1A B6A B5A 59.7(10) . .
C2A B6A B5A 108.4(13) . .
B11A B6A B5A 109.8(14) . .
C1A B6A B10A 106.0(13) . .
C2A B6A B10A 107.0(13) . .
B11A B6A B10A 61.7(11) . .
B5A B6A B10A 59.4(11) . .
C2A B7A B3A 62.0(11) . .
C2A B7A B12A 106.3(15) . .
B3A B7A B12A 109.4(15) . .
C2A B7A B8A 107.8(14) . .
B3A B7A B8A 59.8(11) . .
B12A B7A B8A 60.8(12) . .
C2A B7A B11A 57.5(10) . .
B3A B7A B11A 108.6(14) . .
B12A B7A B11A 60.0(12) . .
B8A B7A B11A 108.0(14) . .
B4A B8A B3A 59.0(11) . .
B4A B8A B9A 62.2(11) . .
B3A B8A B9A 109.2(14) . .
B4A B8A B7A 106.9(14) . .
B3A B8A B7A 59.6(11) . .
B9A B8A B7A 107.9(14) . .
B4A B8A B12A 109.7(15) . .
B3A B8A B12A 108.0(14) . .
B9A B8A B12A 60.6(12) . .
B7A B8A B12A 59.3(12) . .
C9A B9A B10A 122.8(17) . .
C9A B9A B8A 122.4(16) . .
B10A B9A B8A 108.3(15) . .
C9A B9A B5A 121.3(16) . .
B10A B9A B5A 58.2(11) . .
B8A B9A B5A 106.6(14) . .
C9A B9A B12A 124.0(17) . .
B10A B9A B12A 60.9(12) . .
B8A B9A B12A 60.3(12) . .
B5A B9A B12A 106.8(15) . .
C9A B9A B4A 121.1(17) . .
B10A B9A B4A 106.3(14) . .
B8A B9A B4A 58.5(11) . .
B5A B9A B4A 59.8(11) . .
B12A B9A B4A 106.6(15) . .
B5A B10A B6A 60.1(11) . .
B5A B10A B9A 62.1(12) . .
B6A B10A B9A 109.4(15) . .
B5A B10A B11A 107.9(15) . .
B6A B10A B11A 58.6(11) . .
B9A B10A B11A 108.9(14) . .
B5A B10A B12A 109.7(15) . .
B6A B10A B12A 106.8(15) . .
B9A B10A B12A 60.8(12) . .
B11A B10A B12A 59.6(12) . .
C2A B11A B6A 60.1(10) . .
C2A B11A B12A 106.2(14) . .
B6A B11A B12A 108.6(15) . .
C2A B11A B10A 106.6(14) . .
B6A B11A B10A 59.7(11) . .
B12A B11A B10A 60.7(12) . .
C2A B11A B7A 58.1(10) . .
B6A B11A B7A 106.8(14) . .
B12A B11A B7A 59.3(12) . .
B10A B11A B7A 106.8(14) . .
C12A B12A B7A 124(2) . .
C12A B12A B11A 124.3(19) . .
B7A B12A B11A 60.7(12) . .
C12A B12A B8A 121.5(18) . .
B7A B12A B8A 59.8(12) . .
B11A B12A B8A 107.8(16) . .
C12A B12A B9A 119.3(19) . .
B7A B12A B9A 107.1(16) . .
B11A B12A B9A 106.9(15) . .
B8A B12A B9A 59.0(12) . .
C12A B12A B10A 122.2(19) . .
B7A B12A B10A 107.1(16) . .
B11A B12A B10A 59.6(12) . .
B8A B12A B10A 105.3(16) . .
B9A B12A B10A 58.3(12) . .
C1B C1B B3B 60.1(8) 6 .
C1B C1B B5B 109.5(10) 6 .
B3B C1B B5B 114.1(15) . .
C1B C1B B4B 110.5(10) 6 .
B3B C1B B4B 63.0(11) . .
B5B C1B B4B 63.3(12) . .
C1B C1B B6B 60.6(7) 6 .
B3B C1B B6B 111.8(14) . .
B5B C1B B6B 60.8(11) . .
B4B C1B B6B 112.9(15) . .
C1B C1B Hg2 118.1(5) 6 .
B3B C1B Hg2 114.5(12) . .
B5B C1B Hg2 123.8(12) . .
B4B C1B Hg2 119.5(12) . .
B6B C1B Hg2 121.0(12) . .
C1B B3B C1B 59.8(15) 6 .
C1B B3B B8B 104.3(18) 6 .
C1B B3B B8B 104.3(18) . .
C1B B3B B4B 106.8(17) 6 .
C1B B3B B4B 58.6(11) . .
B8B B3B B4B 59.6(11) . .
C1B B3B B4B 58.6(10) 6 6
C1B B3B B4B 106.8(17) . 6
B8B B3B B4B 59.6(11) . 6
B4B B3B B4B 109(2) . 6
C1B B4B B8B 104.5(17) . .
C1B B4B B3B 58.4(12) . .
B8B B4B B3B 60.1(15) . .
C1B B4B B5B 58.3(11) . .
B8B B4B B5B 105.9(18) . .
B3B B4B B5B 106.3(16) . .
C1B B4B B9B 106.2(16) . .
B8B B4B B9B 58.1(15) . .
B3B B4B B9B 107.3(17) . .
B5B B4B B9B 61.1(13) . .
C1B B5B B6B 60.3(13) . .
C1B B5B B10B 106.7(17) . .
B6B B5B B10B 59.8(15) . .
C1B B5B B4B 58.4(11) . .
B6B B5B B4B 108.5(17) . .
B10B B5B B4B 108.7(18) . .
C1B B5B B9B 105.1(16) . .
B6B B5B B9B 108.2(17) . .
B10B B5B B9B 60.8(15) . .
B4B B5B B9B 59.6(13) . .
C1B B6B C1B 58.8(14) 6 .
C1B B6B B5B 58.9(11) 6 6
C1B B6B B5B 106.5(18) . 6
C1B B6B B5B 106.5(18) 6 .
C1B B6B B5B 58.9(11) . .
B5B B6B B5B 109(2) 6 .
C1B B6B B10B 106.2(18) 6 .
C1B B6B B10B 106.2(18) . .
B5B B6B B10B 60.6(12) 6 .
B5B B6B B10B 60.6(12) . .
B9B B8B B9B 61(2) . 6
B9B B8B B4B 61.7(14) . .
B9B B8B B4B 111(2) 6 .
B9B B8B B4B 111(2) . 6
B9B B8B B4B 61.7(14) 6 6
B4B B8B B4B 110(2) . 6
B9B B8B B3B 110(2) . .
B9B B8B B3B 110(2) 6 .
B4B B8B B3B 60.3(13) . .
B4B B8B B3B 60.3(13) 6 .
C9B B9B B8B 125(2) . .
C9B B9B B9B 121.7(16) . 6
B8B B9B B9B 59.3(11) . 6
C9B B9B B4B 123(2) . .
B8B B9B B4B 60.2(14) . .
B9B B9B B4B 108.4(12) 6 .
C9B B9B B10B 121(2) . .
B8B B9B B10B 106.5(19) . .
B9B B9B B10B 60.8(10) 6 .
B4B B9B B10B 106.1(19) . .
C9B B9B B5B 121(2) . .
B8B B9B B5B 106(2) . .
B9B B9B B5B 107.1(12) 6 .
B4B B9B B5B 59.4(13) . .
B10B B9B B5B 57.9(13) . .
B6B B10B B5B 59.6(12) . 6
B6B B10B B5B 59.6(12) . .
B5B B10B B5B 108(2) 6 .
B6B B10B B9B 108(2) . .
B5B B10B B9B 108(2) 6 .
B5B B10B B9B 61.3(13) . .
B6B B10B B9B 108(2) . 6
B5B B10B B9B 61.3(13) 6 6
B5B B10B B9B 108(2) . 6
B9B B10B B9B 58(2) . 6
C1C Hg3 C1D 171.5(6) . .
C2C Hg4 C2C 171.8(8) 6 .
B4C C1C C2C 109.0(13) . .
B4C C1C B5C 63.3(11) . .
C2C C1C B5C 108.7(12) . .
B4C C1C B3C 62.6(11) . .
C2C C1C B3C 58.9(10) . .
B5C C1C B3C 113.3(13) . .
B4C C1C B6C 112.6(13) . .
C2C C1C B6C 60.8(10) . .
B5C C1C B6C 60.6(10) . .
B3C C1C B6C 111.2(13) . .
B4C C1C Hg3 125.3(12) . .
C2C C1C Hg3 119.1(10) . .
B5C C1C Hg3 118.3(11) . .
B3C C1C Hg3 123.7(11) . .
B6C C1C Hg3 112.6(10) . .
B3C C2C B7C 61.9(11) . .
B3C C2C C1C 61.8(10) . .
B7C C2C C1C 110.8(13) . .
B3C C2C B11C 113.8(14) . .
B7C C2C B11C 62.2(11) . .
C1C C2C B11C 111.4(13) . .
B3C C2C B6C 114.7(14) . .
B7C C2C B6C 113.1(13) . .
C1C C2C B6C 62.2(10) . .
B11C C2C B6C 61.7(11) . .
B3C C2C Hg4 122.4(11) . .
B7C C2C Hg4 124.0(11) . .
C1C C2C Hg4 118.6(9) . .
B11C C2C Hg4 116.9(12) . .
B6C C2C Hg4 112.1(11) . .
C2C B3C B8C 105.9(14) . .
C2C B3C C1C 59.2(10) . .
B8C B3C C1C 104.7(14) . .
C2C B3C B7C 59.2(11) . .
B8C B3C B7C 60.6(12) . .
C1C B3C B7C 106.7(14) . .
C2C B3C B4C 105.0(14) . .
B8C B3C B4C 59.6(12) . .
C1C B3C B4C 57.3(11) . .
B7C B3C B4C 108.0(15) . .
C1C B4C B8C 106.2(16) . .
C1C B4C B3C 60.1(11) . .
B8C B4C B3C 58.7(12) . .
C1C B4C B5C 59.4(11) . .
B8C B4C B5C 108.0(15) . .
B3C B4C B5C 108.3(15) . .
C1C B4C B9C 108.3(15) . .
B8C B4C B9C 60.2(13) . .
B3C B4C B9C 108.3(15) . .
B5C B4C B9C 61.2(12) . .
C1C B5C B6C 61.4(11) . .
C1C B5C B10C 107.2(14) . .
B6C B5C B10C 59.9(11) . .
C1C B5C B4C 57.2(10) . .
B6C B5C B4C 108.4(14) . .
B10C B5C B4C 108.4(14) . .
C1C B5C B9C 105.5(13) . .
B6C B5C B9C 109.4(14) . .
B10C B5C B9C 61.2(12) . .
B4C B5C B9C 59.9(12) . .
C2C B6C B10C 104.6(13) . .
C2C B6C B5C 103.6(13) . .
B10C B6C B5C 60.1(11) . .
C2C B6C C1C 57.0(9) . .
B10C B6C C1C 104.8(13) . .
B5C B6C C1C 58.0(10) . .
C2C B6C B11C 58.3(10) . .
B10C B6C B11C 60.3(11) . .
B5C B6C B11C 107.6(14) . .
C1C B6C B11C 104.4(13) . .
C2C B7C B3C 58.9(11) . .
C2C B7C B8C 104.8(15) . .
B3C B7C B8C 59.4(12) . .
C2C B7C B11C 60.0(11) . .
B3C B7C B11C 109.6(15) . .
B8C B7C B11C 109.0(15) . .
C2C B7C B12C 107.4(14) . .
B3C B7C B12C 109.2(15) . .
B8C B7C B12C 60.3(12) . .
B11C B7C B12C 61.5(12) . .
B3C B8C B4C 61.6(12) . .
B3C B8C B7C 60.0(12) . .
B4C B8C B7C 109.1(16) . .
B3C B8C B12C 110.3(16) . .
B4C B8C B12C 109.5(16) . .
B7C B8C B12C 61.1(12) . .
B3C B8C B9C 111.9(16) . .
B4C B8C B9C 61.7(13) . .
B7C B8C B9C 109.6(16) . .
B12C B8C B9C 59.9(13) . .
C9C B9C B12C 125.5(19) . .
C9C B9C B8C 125.7(19) . .
B12C B9C B8C 59.9(13) . .
C9C B9C B4C 120.8(18) . .
B12C B9C B4C 106.6(16) . .
B8C B9C B4C 58.1(12) . .
C9C B9C B5C 119.8(18) . .
B12C B9C B5C 106.4(15) . .
B8C B9C B5C 104.6(15) . .
B4C B9C B5C 58.9(11) . .
C9C B9C B10C 123.1(18) . .
B12C B9C B10C 60.5(12) . .
B8C B9C B10C 106.0(16) . .
B4C B9C B10C 105.0(15) . .
B5C B9C B10C 57.8(11) . .
B6C B10C B5C 60.0(11) . .
B6C B10C B11C 60.5(12) . .
B5C B10C B11C 107.6(15) . .
B6C B10C B12C 109.0(15) . .
B5C B10C B12C 107.1(14) . .
B11C B10C B12C 60.5(12) . .
B6C B10C B9C 109.2(14) . .
B5C B10C B9C 60.9(11) . .
B11C B10C B9C 107.3(15) . .
B12C B10C B9C 58.2(12) . .
C2C B11C B7C 57.8(11) . .
C2C B11C B10C 105.0(15) . .
B7C B11C B10C 108.0(15) . .
C2C B11C B6C 60.0(11) . .
B7C B11C B6C 108.0(15) . .
B10C B11C B6C 59.2(11) . .
C2C B11C B12C 104.5(15) . .
B7C B11C B12C 59.9(12) . .
B10C B11C B12C 60.6(12) . .
B6C B11C B12C 108.0(15) . .
C12C B12C B8C 125.7(19) . .
C12C B12C B9C 122.9(19) . .
B8C B12C B9C 60.2(13) . .
C12C B12C B7C 122.2(18) . .
B8C B12C B7C 58.6(12) . .
B9C B12C B7C 107.8(15) . .
C12C B12C B11C 119.7(19) . .
B8C B12C B11C 105.4(16) . .
B9C B12C B11C 108.6(16) . .
B7C B12C B11C 58.6(12) . .
C12C B12C B10C 121.3(18) . .
B8C B12C B10C 106.9(15) . .
B9C B12C B10C 61.4(12) . .
B7C B12C B10C 105.7(15) . .
B11C B12C B10C 58.9(12) . .
C1D C1D B5D 110.3(8) 6 .
C1D C1D B3D 61.0(6) 6 .
B5D C1D B3D 112.2(15) . .
C1D C1D B6D 61.0(6) 6 .
B5D C1D B6D 62.7(10) . .
B3D C1D B6D 113.1(12) . .
C1D C1D B4D 110.9(8) 6 .
B5D C1D B4D 61.8(11) . .
B3D C1D B4D 62.1(11) . .
B6D C1D B4D 114.1(14) . .
C1D C1D Hg3 118.7(4) 6 .
B5D C1D Hg3 123.1(10) . .
B3D C1D Hg3 115.7(12) . .
B6D C1D Hg3 119.5(11) . .
B4D C1D Hg3 119.2(10) . .
C1D B3D C1D 58.1(13) . 6
C1D B3D B4D 106.6(16) . 6
C1D B3D B4D 59.6(10) 6 6
C1D B3D B4D 59.6(10) . .
C1D B3D B4D 106.6(16) 6 .
B4D B3D B4D 109.2(19) 6 .
C1D B3D B8D 108.0(17) . .
C1D B3D B8D 108.0(17) 6 .
B4D B3D B8D 61.0(11) 6 .
B4D B3D B8D 61.0(11) . .
C1D B4D B5D 58.4(10) . .
C1D B4D B3D 58.3(11) . .
B5D B4D B3D 106.4(15) . .
C1D B4D B9D 106.5(14) . .
B5D B4D B9D 61.4(11) . .
B3D B4D B9D 107.4(15) . .
C1D B4D B8D 106.8(15) . .
B5D B4D B8D 108.8(16) . .
B3D B4D B8D 60.8(13) . .
B9D B4D B8D 59.4(14) . .
C1D B5D B10D 105.8(15) . .
C1D B5D B4D 59.9(10) . .
B10D B5D B4D 107.4(16) . .
C1D B5D B6D 58.8(11) . .
B10D B5D B6D 61.7(13) . .
B4D B5D B6D 109.3(15) . .
C1D B5D B9D 106.8(14) . .
B10D B5D B9D 59.2(13) . .
B4D B5D B9D 60.3(11) . .
B6D B5D B9D 110.0(14) . .
C1D B6D C1D 57.9(12) 6 .
C1D B6D B5D 104.5(15) 6 .
C1D B6D B5D 58.5(10) . .
C1D B6D B5D 58.5(10) 6 6
C1D B6D B5D 104.5(15) . 6
B5D B6D B5D 106.0(18) . 6
C1D B6D B10D 103.2(16) 6 .
C1D B6D B10D 103.2(16) . .
B5D B6D B10D 58.6(10) . .
B5D B6D B10D 58.6(10) 6 .
B9D B8D B9D 59.2(17) 6 .
B9D B8D B3D 105.5(19) 6 .
B9D B8D B3D 105.5(19) . .
B9D B8D B4D 106.1(19) 6 .
B9D B8D B4D 59.6(12) . .
B3D B8D B4D 58.2(11) . .
B9D B8D B4D 59.6(12) 6 6
B9D B8D B4D 106.1(19) . 6
B3D B8D B4D 58.2(11) . 6
B4D B8D B4D 105(2) . 6
C9D B9D B10D 121.6(18) . .
C9D B9D B9D 121.3(11) . 6
B10D B9D B9D 59.9(9) . 6
C9D B9D B8D 122.3(19) . .
B10D B9D B8D 107.7(16) . .
B9D B9D B8D 60.4(9) 6 .
C9D B9D B4D 123.5(16) . .
B10D B9D B4D 105.4(16) . .
B9D B9D B4D 108.0(10) 6 .
B8D B9D B4D 60.9(12) . .
C9D B9D B5D 122.4(17) . .
B10D B9D B5D 58.7(12) . .
B9D B9D B5D 107.0(9) 6 .
B8D B9D B5D 107.5(16) . .
B4D B9D B5D 58.3(11) . .
B5D B10D B5D 108(2) . 6
B5D B10D B9D 110.0(19) . 6
B5D B10D B9D 62.1(12) 6 6
B5D B10D B9D 62.1(12) . .
B5D B10D B9D 110.0(19) 6 .
B9D B10D B9D 60.2(17) 6 .
B5D B10D B6D 59.7(11) . .
B5D B10D B6D 59.7(11) 6 .
B9D B10D B6D 110.7(18) 6 .
B9D B10D B6D 110.7(18) . .
N19E P1E C1E 107.9(11) . .
N19E P1E C7E 110.5(8) . .
C1E P1E C7E 108.9(10) . .
N19E P1E C13E 112.8(11) . .
C1E P1E C13E 109.8(10) . .
C7E P1E C13E 106.9(10) . .
C2E C1E C6E 119(2) . .
C2E C1E P1E 122.6(17) . .
C6E C1E P1E 118(2) . .
C1E C2E C3E 119(2) . .
C4E C3E C2E 120(3) . .
C3E C4E C5E 120(3) . .
C6E C5E C4E 121(3) . .
C5E C6E C1E 121(3) . .
C8E C7E C12E 118(2) . .
C8E C7E P1E 120.4(17) . .
C12E C7E P1E 121.7(19) . .
C7E C8E C9E 119(3) . .
C10E C9E C8E 120(3) . .
C9E C10E C11E 124(3) . .
C10E C11E C12E 115(3) . .
C7E C12E C11E 125(3) . .
C18E C13E C14E 120(2) . .
C18E C13E P1E 119.2(17) . .
C14E C13E P1E 120.6(17) . .
C13E C14E C15E 117(2) . .
C16E C15E C14E 122(3) . .
C15E C16E C17E 120(3) . .
C18E C17E C16E 120(3) . .
C17E C18E C13E 121(3) . .
P1E N19E P1E 146.7(18) 2_557 .

loop_
_geom_bond_atom_site_label_1
_geom_bond_atom_site_label_2
_geom_bond_distance
_geom_bond_site_symmetry_2
Hg1 C1A 2.071(16) .
Hg1 C1A 2.071(16) 6
Hg2 C2A 2.049(15) .
Hg2 C1B 2.071(17) .
C1A B6A 1.69(2) .
C1A C2A 1.71(2) .
C1A B5A 1.71(3) .
C1A B4A 1.72(2) .
C1A B3A 1.73(2) .
C2A B11A 1.68(2) .
C2A B7A 1.70(3) .
C2A B6A 1.71(2) .
C2A B3A 1.78(2) .
B3A B4A 1.74(3) .
B3A B7A 1.77(3) .
B3A B8A 1.77(3) .
B4A B8A 1.76(3) .
B4A B5A 1.81(3) .
B4A B9A 1.83(3) .
B5A B10A 1.73(3) .
B5A B6A 1.74(3) .
B5A B9A 1.80(3) .
B6A B11A 1.73(3) .
B6A B10A 1.75(3) .
B7A B12A 1.77(3) .
B7A B8A 1.78(3) .
B7A B11A 1.80(3) .
B8A B9A 1.78(3) .
B8A B12A 1.80(3) .
B9A C9A 1.62(3) .
B9A B10A 1.76(3) .
B9A B12A 1.81(3) .
B10A B11A 1.79(3) .
B10A B12A 1.81(3) .
B11A B12A 1.79(3) .
B12A C12A 1.61(3) .
C1B C1B 1.70(4) 6
C1B B3B 1.71(3) .
C1B B5B 1.71(3) .
C1B B4B 1.71(3) .
C1B B6B 1.74(3) .
B3B C1B 1.71(3) 6
B3B B8B 1.78(4) .
B3B B4B 1.79(3) .
B3B B4B 1.79(3) 6
B4B B8B 1.77(3) .
B4B B5B 1.80(3) .
B4B B9B 1.80(3) .
B5B B6B 1.74(3) .
B5B B10B 1.76(3) .
B5B B9B 1.83(3) .
B6B C1B 1.74(3) 6
B6B B5B 1.74(3) 6
B6B B10B 1.75(4) .
B8B B9B 1.74(4) .
B8B B9B 1.74(4) 6
B8B B4B 1.77(3) 6
B9B C9B 1.56(3) .
B9B B9B 1.77(6) 6
B9B B10B 1.82(4) .
B10B B5B 1.76(3) 6
B10B B9B 1.82(4) 6
Hg3 C1C 2.070(16) .
Hg3 C1D 2.086(16) .
Hg4 C2C 2.107(18) 6
Hg4 C2C 2.107(18) .
C1C B4C 1.68(3) .
C1C C2C 1.69(2) .
C1C B5C 1.72(2) .
C1C B3C 1.73(3) .
C1C B6C 1.78(2) .
C2C B3C 1.68(3) .
C2C B7C 1.68(3) .
C2C B11C 1.72(3) .
C2C B6C 1.76(2) .
B3C B8C 1.72(3) .
B3C B7C 1.73(3) .
B3C B4C 1.77(3) .
B4C B8C 1.74(3) .
B4C B5C 1.78(3) .
B4C B9C 1.80(3) .
B5C B6C 1.76(3) .
B5C B10C 1.77(3) .
B5C B9C 1.82(3) .
B6C B10C 1.76(3) .
B6C B11C 1.79(3) .
B7C B8C 1.74(3) .
B7C B11C 1.76(3) .
B7C B12C 1.78(3) .
B8C B12C 1.77(3) .
B8C B9C 1.78(3) .
B9C C9C 1.57(3) .
B9C B12C 1.77(3) .
B9C B10C 1.83(3) .
B10C B11C 1.78(3) .
B10C B12C 1.81(3) .
B11C B12C 1.81(3) .
B12C C12C 1.57(3) .
C1D C1D 1.65(3) 6
C1D B5D 1.69(2) .
C1D B3D 1.70(3) .
C1D B6D 1.70(3) .
C1D B4D 1.72(3) .
B3D C1D 1.70(3) 6
B3D B4D 1.76(2) 6
B3D B4D 1.76(2) .
B3D B8D 1.81(4) .
B4D B5D 1.75(3) .
B4D B9D 1.79(3) .
B4D B8D 1.81(3) .
B5D B10D 1.75(3) .
B5D B6D 1.77(2) .
B5D B9D 1.81(3) .
B6D C1D 1.70(3) 6
B6D B5D 1.77(2) 6
B6D B10D 1.80(4) .
B8D B9D 1.79(3) 6
B8D B9D 1.79(3) .
B8D B4D 1.81(3) 6
B9D C9D 1.60(3) .
B9D B10D 1.76(3) .
B9D B9D 1.76(4) 6
B10D B5D 1.75(3) 6
B10D B9D 1.76(3) 6
P1E N19E 1.573(9) .
P1E C1E 1.79(2) .
P1E C7E 1.79(2) .
P1E C13E 1.79(2) .
C1E C2E 1.38(3) .
C1E C6E 1.39(3) .
C2E C3E 1.40(3) .
C3E C4E 1.36(4) .
C4E C5E 1.37(5) .
C5E C6E 1.35(4) .
C7E C8E 1.35(3) .
C7E C12E 1.37(3) .
C8E C9E 1.45(4) .
C9E C10E 1.29(4) .
C10E C11E 1.38(4) .
C11E C12E 1.39(3) .
C13E C18E 1.38(3) .
C13E C14E 1.39(3) .
C14E C15E 1.39(4) .
C15E C16E 1.35(4) .
C16E C17E 1.36(4) .
C17E C18E 1.36(4) .
N19E P1E 1.573(9) 2_557

loop_
_geom_torsion_atom_site_label_1
_geom_torsion_atom_site_label_2
_geom_torsion_atom_site_label_3
_geom_torsion_atom_site_label_4
_geom_torsion
_geom_torsion_site_symmetry_1
_geom_torsion_site_symmetry_4
C1A Hg1 C1A B6A -171(4) 6 .
C1A Hg1 C1A C2A -99(5) 6 .
C1A Hg1 C1A B5A 114(5) 6 .
C1A Hg1 C1A B4A 38(6) 6 .
C1A Hg1 C1A B3A -29(6) 6 .
B6A C1A C2A B11A -37.6(12) . .
B5A C1A C2A B11A 0.2(16) . .
B4A C1A C2A B11A 68.7(15) . .
B3A C1A C2A B11A 106.3(14) . .
Hg1 C1A C2A B11A -150.7(11) . .
B6A C1A C2A B7A -106.0(13) . .
B5A C1A C2A B7A -68.2(15) . .
B4A C1A C2A B7A 0.3(16) . .
B3A C1A C2A B7A 37.9(13) . .
Hg1 C1A C2A B7A 140.9(11) . .
B5A C1A C2A B6A 37.8(12) . .
B4A C1A C2A B6A 106.3(14) . .
B3A C1A C2A B6A 143.9(13) . .
Hg1 C1A C2A B6A -113.1(12) . .
B6A C1A C2A B3A -143.9(13) . .
B5A C1A C2A B3A -106.1(13) . .
B4A C1A C2A B3A -37.6(12) . .
Hg1 C1A C2A B3A 102.9(12) . .
B6A C1A C2A Hg2 112.7(12) . .
B5A C1A C2A Hg2 150.4(11) . .
B4A C1A C2A Hg2 -141.1(11) . .
B3A C1A C2A Hg2 -103.4(12) . .
Hg1 C1A C2A Hg2 -0.5(15) . .
C1B Hg2 C2A B11A -104(4) . .
C1B Hg2 C2A B7A -27(4) . .
C1B Hg2 C2A C1A 110(4) . .
C1B Hg2 C2A B6A -179(42) . .
C1B Hg2 C2A B3A 42(4) . .
B6A C1A B3A B4A -105.1(14) . .
C2A C1A B3A B4A -139.0(13) . .
B5A C1A B3A B4A -37.4(13) . .
Hg1 C1A B3A B4A 110.3(12) . .
B6A C1A B3A B7A -1.4(17) . .
C2A C1A B3A B7A -35.3(11) . .
B5A C1A B3A B7A 66.3(16) . .
B4A C1A B3A B7A 103.7(15) . .
Hg1 C1A B3A B7A -146.1(11) . .
B6A C1A B3A B8A -64.2(15) . .
C2A C1A B3A B8A -98.1(13) . .
B5A C1A B3A B8A 3.5(17) . .
B4A C1A B3A B8A 40.9(12) . .
Hg1 C1A B3A B8A 151.1(10) . .
B6A C1A B3A C2A 33.9(12) . .
B5A C1A B3A C2A 101.6(14) . .
B4A C1A B3A C2A 139.0(13) . .
Hg1 C1A B3A C2A -110.8(10) . .
B11A C2A B3A C1A -99.1(14) . .
B7A C2A B3A C1A -138.1(14) . .
B6A C2A B3A C1A -32.6(12) . .
Hg2 C2A B3A C1A 111.1(11) . .
B11A C2A B3A B4A -63.1(17) . .
B7A C2A B3A B4A -102.1(15) . .
C1A C2A B3A B4A 36.0(12) . .
B6A C2A B3A B4A 3.4(17) . .
Hg2 C2A B3A B4A 147.2(11) . .
B11A C2A B3A B7A 39.0(14) . .
C1A C2A B3A B7A 138.1(14) . .
B6A C2A B3A B7A 105.5(14) . .
Hg2 C2A B3A B7A -110.7(13) . .
B11A C2A B3A B8A -0.3(17) . .
B7A C2A B3A B8A -39.3(13) . .
C1A C2A B3A B8A 98.8(13) . .
B6A C2A B3A B8A 66.2(15) . .
Hg2 C2A B3A B8A -150.0(11) . .
B6A C1A B4A B3A 104.3(15) . .
C2A C1A B4A B3A 38.5(12) . .
B5A C1A B4A B3A 141.5(14) . .
Hg1 C1A B4A B3A -102.1(13) . .
B6A C1A B4A B8A 63.0(16) . .
C2A C1A B4A B8A -2.8(17) . .
B5A C1A B4A B8A 100.2(15) . .
B3A C1A B4A B8A -41.3(13) . .
Hg1 C1A B4A B8A -143.4(11) . .
B6A C1A B4A B5A -37.2(13) . .
C2A C1A B4A B5A -103.0(14) . .
B3A C1A B4A B5A -141.5(14) . .
Hg1 C1A B4A B5A 116.4(13) . .
B6A C1A B4A B9A 1.3(17) . .
C2A C1A B4A B9A -64.5(15) . .
B5A C1A B4A B9A 38.5(13) . .
B3A C1A B4A B9A -103.0(14) . .
Hg1 C1A B4A B9A 154.9(11) . .
B7A B3A B4A C1A -95.5(14) . .
B8A B3A B4A C1A -133.3(14) . .
C2A B3A B4A C1A -35.5(11) . .
C1A B3A B4A B8A 133.3(14) . .
B7A B3A B4A B8A 37.8(13) . .
C2A B3A B4A B8A 97.9(14) . .
C1A B3A B4A B5A 33.8(12) . .
B7A B3A B4A B5A -61.8(17) . .
B8A B3A B4A B5A -99.6(15) . .
C2A B3A B4A B5A -1.7(17) . .
C1A B3A B4A B9A 96.6(14) . .
B7A B3A B4A B9A 1.1(18) . .
B8A B3A B4A B9A -36.7(13) . .
C2A B3A B4A B9A 61.2(16) . .
B6A C1A B5A B10A 39.1(13) . .
C2A C1A B5A B10A 1.8(17) . .
B4A C1A B5A B10A -101.9(15) . .
B3A C1A B5A B10A -65.9(17) . .
Hg1 C1A B5A B10A 150.6(11) . .
C2A C1A B5A B6A -37.3(12) . .
B4A C1A B5A B6A -141.1(14) . .
B3A C1A B5A B6A -105.0(14) . .
Hg1 C1A B5A B6A 111.5(13) . .
B6A C1A B5A B9A 101.6(15) . .
C2A C1A B5A B9A 64.3(15) . .
B4A C1A B5A B9A -39.5(13) . .
B3A C1A B5A B9A -3.4(18) . .
Hg1 C1A B5A B9A -146.9(11) . .
B6A C1A B5A B4A 141.1(14) . .
C2A C1A B5A B4A 103.8(13) . .
B3A C1A B5A B4A 36.1(13) . .
Hg1 C1A B5A B4A -107.4(13) . .
B3A B4A B5A C1A -34.7(13) . .
B8A B4A B5A C1A -98.7(14) . .
B9A B4A B5A C1A -135.6(14) . .
C1A B4A B5A B10A 98.1(15) . .
B3A B4A B5A B10A 63.4(18) . .
B8A B4A B5A B10A -0.6(18) . .
B9A B4A B5A B10A -37.5(13) . .
C1A B4A B5A B6A 34.2(12) . .
B3A B4A B5A B6A -0.5(18) . .
B8A B4A B5A B6A -64.5(17) . .
B9A B4A B5A B6A -101.4(15) . .
C1A B4A B5A B9A 135.6(14) . .
B3A B4A B5A B9A 100.9(15) . .
B8A B4A B5A B9A 36.9(13) . .
B5A C1A B6A C2A -139.2(13) . .
B4A C1A B6A C2A -101.2(14) . .
B3A C1A B6A C2A -34.6(12) . .
Hg1 C1A B6A C2A 106.4(12) . .
C2A C1A B6A B11A 36.0(11) . .
B5A C1A B6A B11A -103.2(15) . .
B4A C1A B6A B11A -65.2(16) . .
B3A C1A B6A B11A 1.4(17) . .
Hg1 C1A B6A B11A 142.4(11) . .
C2A C1A B6A B5A 139.2(13) . .
B4A C1A B6A B5A 38.0(13) . .
B3A C1A B6A B5A 104.6(14) . .
Hg1 C1A B6A B5A -114.4(14) . .
C2A C1A B6A B10A 100.7(13) . .
B5A C1A B6A B10A -38.5(13) . .
B4A C1A B6A B10A -0.5(18) . .
B3A C1A B6A B10A 66.1(16) . .
Hg1 C1A B6A B10A -152.9(11) . .
B11A C2A B6A C1A 138.9(13) . .
B7A C2A B6A C1A 98.6(14) . .
B3A C2A B6A C1A 32.7(12) . .
Hg2 C2A B6A C1A -107.8(12) . .
B7A C2A B6A B11A -40.3(13) . .
C1A C2A B6A B11A -138.9(13) . .
B3A C2A B6A B11A -106.2(14) . .
Hg2 C2A B6A B11A 113.3(14) . .
B11A C2A B6A B5A 102.4(15) . .
B7A C2A B6A B5A 62.1(17) . .
C1A C2A B6A B5A -36.5(12) . .
B3A C2A B6A B5A -3.8(17) . .
Hg2 C2A B6A B5A -144.3(12) . .
B11A C2A B6A B10A 39.8(13) . .
B7A C2A B6A B10A -0.5(18) . .
C1A C2A B6A B10A -99.1(13) . .
B3A C2A B6A B10A -66.4(15) . .
Hg2 C2A B6A B10A 153.1(11) . .
B10A B5A B6A C1A -135.9(14) . .
B9A B5A B6A C1A -98.2(15) . .
B4A B5A B6A C1A -34.0(12) . .
C1A B5A B6A C2A 36.7(12) . .
B10A B5A B6A C2A -99.2(14) . .
B9A B5A B6A C2A -61.5(17) . .
B4A B5A B6A C2A 2.7(18) . .
C1A B5A B6A B11A 99.0(14) . .
B10A B5A B6A B11A -37.0(14) . .
B9A B5A B6A B11A 0.8(18) . .
B4A B5A B6A B11A 64.9(17) . .
C1A B5A B6A B10A 135.9(14) . .
B9A B5A B6A B10A 37.7(13) . .
B4A B5A B6A B10A 101.9(15) . .
B11A C2A B7A B3A -140.1(14) . .
C1A C2A B7A B3A -37.3(12) . .
B6A C2A B7A B3A -101.0(15) . .
Hg2 C2A B7A B3A 104.3(12) . .
B11A C2A B7A B12A -36.4(14) . .
C1A C2A B7A B12A 66.3(16) . .
B6A C2A B7A B12A 2.6(19) . .
B3A C2A B7A B12A 103.6(15) . .
Hg2 C2A B7A B12A -152.1(12) . .
B11A C2A B7A B8A -100.4(15) . .
C1A C2A B7A B8A 2.4(17) . .
B6A C2A B7A B8A -61.3(17) . .
B3A C2A B7A B8A 39.7(12) . .
Hg2 C2A B7A B8A 144.0(12) . .
C1A C2A B7A B11A 102.8(13) . .
B6A C2A B7A B11A 39.1(13) . .
B3A C2A B7A B11A 140.1(14) . .
Hg2 C2A B7A B11A -115.6(13) . .
C1A B3A B7A C2A 35.7(11) . .
B4A B3A B7A C2A 97.6(14) . .
B8A B3A B7A C2A 135.3(14) . .
C1A B3A B7A B12A -63.0(17) . .
B4A B3A B7A B12A -1.1(19) . .
B8A B3A B7A B12A 36.6(14) . .
C2A B3A B7A B12A -98.7(16) . .
C1A B3A B7A B8A -99.6(14) . .
B4A B3A B7A B8A -37.7(13) . .
C2A B3A B7A B8A -135.3(14) . .
C1A B3A B7A B11A 0.9(17) . .
B4A B3A B7A B11A 62.8(17) . .
B8A B3A B7A B11A 100.5(15) . .
C2A B3A B7A B11A -34.8(12) . .
C1A B4A B8A B3A 41.1(12) . .
B5A B4A B8A B3A 101.8(14) . .
B9A B4A B8A B3A 138.7(14) . .
C1A B4A B8A B9A -97.6(14) . .
B3A B4A B8A B9A -138.7(14) . .
B5A B4A B8A B9A -36.9(13) . .
C1A B4A B8A B7A 4.1(17) . .
B3A B4A B8A B7A -36.9(13) . .
B5A B4A B8A B7A 64.8(17) . .
B9A B4A B8A B7A 101.7(15) . .
C1A B4A B8A B12A -58.7(17) . .
B3A B4A B8A B12A -99.7(15) . .
B5A B4A B8A B12A 2.0(19) . .
B9A B4A B8A B12A 38.9(14) . .
C1A B3A B8A B4A -40.4(12) . .
B7A B3A B8A B4A -138.2(15) . .
C2A B3A B8A B4A -100.6(14) . .
C1A B3A B8A B9A -2.2(17) . .
B4A B3A B8A B9A 38.2(13) . .
B7A B3A B8A B9A -100.0(15) . .
C2A B3A B8A B9A -62.4(16) . .
C1A B3A B8A B7A 97.9(14) . .
B4A B3A B8A B7A 138.2(15) . .
C2A B3A B8A B7A 37.6(12) . .
C1A B3A B8A B12A 62.2(17) . .
B4A B3A B8A B12A 102.5(16) . .
B7A B3A B8A B12A -35.7(14) . .
C2A B3A B8A B12A 2.0(17) . .
C2A B7A B8A B4A -4.1(18) . .
B3A B7A B8A B4A 36.7(13) . .
B12A B7A B8A B4A -103.2(16) . .
B11A B7A B8A B4A -64.8(17) . .
C2A B7A B8A B3A -40.7(13) . .
B12A B7A B8A B3A -139.9(16) . .
B11A B7A B8A B3A -101.5(15) . .
C2A B7A B8A B9A 61.5(17) . .
B3A B7A B8A B9A 102.2(15) . .
B12A B7A B8A B9A -37.7(14) . .
B11A B7A B8A B9A 0.7(19) . .
C2A B7A B8A B12A 99.1(16) . .
B3A B7A B8A B12A 139.9(16) . .
B11A B7A B8A B12A 38.4(14) . .
B4A B8A B9A C9A -109(2) . .
B3A B8A B9A C9A -146.0(18) . .
B7A B8A B9A C9A 150.7(18) . .
B12A B8A B9A C9A 114(2) . .
B4A B8A B9A B10A 98.3(15) . .
B3A B8A B9A B10A 61.5(18) . .
B7A B8A B9A B10A -1.8(19) . .
B12A B8A B9A B10A -38.9(15) . .
B4A B8A B9A B5A 37.0(13) . .
B3A B8A B9A B5A 0.2(18) . .
B7A B8A B9A B5A -63.1(17) . .
B12A B8A B9A B5A -100.2(16) . .
B4A B8A B9A B12A 137.2(15) . .
B3A B8A B9A B12A 100.4(16) . .
B7A B8A B9A B12A 37.1(14) . .
B3A B8A B9A B4A -36.8(13) . .
B7A B8A B9A B4A -100.1(15) . .
B12A B8A B9A B4A -137.2(15) . .
C1A B5A B9A C9A 148.5(17) . .
B10A B5A B9A C9A -112(2) . .
B6A B5A B9A C9A -149.8(18) . .
B4A B5A B9A C9A 110(2) . .
C1A B5A B9A B10A -99.7(15) . .
B6A B5A B9A B10A -38.1(13) . .
B4A B5A B9A B10A -138.1(15) . .
C1A B5A B9A B8A 1.9(18) . .
B10A B5A B9A B8A 101.6(16) . .
B6A B5A B9A B8A 63.5(17) . .
B4A B5A B9A B8A -36.5(13) . .
C1A B5A B9A B12A -61.4(17) . .
B10A B5A B9A B12A 38.3(14) . .
B6A B5A B9A B12A 0.2(19) . .
B4A B5A B9A B12A -99.7(15) . .
C1A B5A B9A B4A 38.3(12) . .
B10A B5A B9A B4A 138.1(15) . .
B6A B5A B9A B4A 99.9(15) . .
C1A B4A B9A C9A -148.3(17) . .
B3A B4A B9A C9A 148.7(17) . .
B8A B4A B9A C9A 111.4(19) . .
B5A B4A B9A C9A -110.5(19) . .
C1A B4A B9A B10A -1.5(17) . .
B3A B4A B9A B10A -64.5(17) . .
B8A B4A B9A B10A -101.8(15) . .
B5A B4A B9A B10A 36.3(13) . .
C1A B4A B9A B8A 100.3(14) . .
B3A B4A B9A B8A 37.3(13) . .
B5A B4A B9A B8A 138.1(15) . .
C1A B4A B9A B5A -37.8(12) . .
B3A B4A B9A B5A -100.8(15) . .
B8A B4A B9A B5A -138.1(15) . .
C1A B4A B9A B12A 62.3(16) . .
B3A B4A B9A B12A -0.7(18) . .
B8A B4A B9A B12A -38.0(14) . .
B5A B4A B9A B12A 100.1(15) . .
C1A B5A B10A B6A -38.2(12) . .
B9A B5A B10A B6A -137.6(15) . .
B4A B5A B10A B6A -99.6(15) . .
C1A B5A B10A B9A 99.4(14) . .
B6A B5A B10A B9A 137.6(15) . .
B4A B5A B10A B9A 38.0(13) . .
C1A B5A B10A B11A -3.0(18) . .
B6A B5A B10A B11A 35.2(13) . .
B9A B5A B10A B11A -102.4(15) . .
B4A B5A B10A B11A -64.4(17) . .
C1A B5A B10A B12A 60.3(18) . .
B6A B5A B10A B12A 98.5(16) . .
B9A B5A B10A B12A -39.1(14) . .
B4A B5A B10A B12A -1.1(19) . .
C1A B6A B10A B5A 38.6(13) . .
C2A B6A B10A B5A 101.7(14) . .
B11A B6A B10A B5A 140.0(15) . .
C1A B6A B10A B9A -0.5(18) . .
C2A B6A B10A B9A 62.5(17) . .
B11A B6A B10A B9A 100.9(15) . .
B5A B6A B10A B9A -39.2(14) . .
C1A B6A B10A B11A -101.4(14) . .
C2A B6A B10A B11A -38.3(12) . .
B5A B6A B10A B11A -140.0(15) . .
C1A B6A B10A B12A -64.8(17) . .
C2A B6A B10A B12A -1.7(18) . .
B11A B6A B10A B12A 36.6(14) . .
B5A B6A B10A B12A -103.4(16) . .
C9A B9A B10A B5A 109(2) . .
B8A B9A B10A B5A -98.5(16) . .
B12A B9A B10A B5A -137.2(16) . .
B4A B9A B10A B5A -37.0(13) . .
C9A B9A B10A B6A 147.4(18) . .
B8A B9A B10A B6A -60.3(18) . .
B5A B9A B10A B6A 38.3(13) . .
B12A B9A B10A B6A -98.9(16) . .
B4A B9A B10A B6A 1.3(18) . .
C9A B9A B10A B11A -150.2(18) . .
B8A B9A B10A B11A 2.2(19) . .
B5A B9A B10A B11A 100.7(16) . .
B12A B9A B10A B11A -36.5(14) . .
B4A B9A B10A B11A 63.7(17) . .
C9A B9A B10A B12A -114(2) . .
B8A B9A B10A B12A 38.6(15) . .
B5A B9A B10A B12A 137.2(16) . .
B4A B9A B10A B12A 100.2(16) . .
B7A C2A B11A B6A 138.5(14) . .
C1A C2A B11A B6A 36.7(12) . .
B3A C2A B11A B6A 100.9(14) . .
Hg2 C2A B11A B6A -112.2(13) . .
B7A C2A B11A B12A 36.1(14) . .
C1A C2A B11A B12A -65.7(16) . .
B6A C2A B11A B12A -102.4(15) . .
B3A C2A B11A B12A -1.5(18) . .
Hg2 C2A B11A B12A 145.4(12) . .
B7A C2A B11A B10A 99.7(14) . .
C1A C2A B11A B10A -2.0(16) . .
B6A C2A B11A B10A -38.8(12) . .
B3A C2A B11A B10A 62.1(16) . .
Hg2 C2A B11A B10A -151.0(11) . .
C1A C2A B11A B7A -101.8(13) . .
B6A C2A B11A B7A -138.5(14) . .
B3A C2A B11A B7A -37.6(13) . .
Hg2 C2A B11A B7A 109.3(14) . .
C1A B6A B11A C2A -36.7(12) . .
B5A B6A B11A C2A -100.0(14) . .
B10A B6A B11A C2A -135.9(14) . .
C1A B6A B11A B12A 61.8(17) . .
C2A B6A B11A B12A 98.5(15) . .
B5A B6A B11A B12A -1.5(19) . .
B10A B6A B11A B12A -37.5(14) . .
C1A B6A B11A B10A 99.3(14) . .
C2A B6A B11A B10A 135.9(14) . .
B5A B6A B11A B10A 36.0(13) . .
C1A B6A B11A B7A -0.7(17) . .
C2A B6A B11A B7A 36.0(12) . .
B5A B6A B11A B7A -64.0(17) . .
B10A B6A B11A B7A -100.0(15) . .
B5A B10A B11A C2A 3.2(18) . .
B6A B10A B11A C2A 39.0(12) . .
B9A B10A B11A C2A -62.6(17) . .
B12A B10A B11A C2A -99.6(15) . .
B5A B10A B11A B6A -35.8(13) . .
B9A B10A B11A B6A -101.6(16) . .
B12A B10A B11A B6A -138.6(15) . .
B5A B10A B11A B12A 102.8(16) . .
B6A B10A B11A B12A 138.6(15) . .
B9A B10A B11A B12A 37.0(15) . .
B5A B10A B11A B7A 64.1(17) . .
B6A B10A B11A B7A 99.9(15) . .
B9A B10A B11A B7A -1.7(19) . .
B12A B10A B11A B7A -38.7(14) . .
B3A B7A B11A C2A 36.7(13) . .
B12A B7A B11A C2A 138.8(15) . .
B8A B7A B11A C2A 100.0(15) . .
C2A B7A B11A B6A -36.8(12) . .
B3A B7A B11A B6A -0.1(18) . .
B12A B7A B11A B6A 102.0(16) . .
B8A B7A B11A B6A 63.2(17) . .
C2A B7A B11A B12A -138.8(15) . .
B3A B7A B11A B12A -102.1(16) . .
B8A B7A B11A B12A -38.8(14) . .
C2A B7A B11A B10A -99.5(14) . .
B3A B7A B11A B10A -62.7(17) . .
B12A B7A B11A B10A 39.4(14) . .
B8A B7A B11A B10A 0.6(18) . .
C2A B7A B12A C12A 149(2) . .
B3A B7A B12A C12A -146(2) . .
B8A B7A B12A C12A -110(2) . .
B11A B7A B12A C12A 113(2) . .
C2A B7A B12A B11A 35.4(13) . .
B3A B7A B12A B11A 100.8(16) . .
B8A B7A B12A B11A 137.0(15) . .
C2A B7A B12A B8A -101.6(15) . .
B3A B7A B12A B8A -36.2(14) . .
B11A B7A B12A B8A -137.0(15) . .
C2A B7A B12A B9A -64.8(18) . .
B3A B7A B12A B9A 1(2) . .
B8A B7A B12A B9A 36.8(14) . .
B11A B7A B12A B9A -100.2(16) . .
C2A B7A B12A B10A -3.6(19) . .
B3A B7A B12A B10A 61.9(19) . .
B8A B7A B12A B10A 98.0(16) . .
B11A B7A B12A B10A -38.9(14) . .
C2A B11A B12A C12A -149(2) . .
B6A B11A B12A C12A 147(2) . .
B10A B11A B12A C12A 110(2) . .
B7A B11A B12A C12A -114(2) . .
C2A B11A B12A B7A -35.6(13) . .
B6A B11A B12A B7A -98.9(15) . .
B10A B11A B12A B7A -135.9(16) . .
C2A B11A B12A B8A 2.7(19) . .
B6A B11A B12A B8A -60.6(18) . .
B10A B11A B12A B8A -97.6(16) . .
B7A B11A B12A B8A 38.3(14) . .
C2A B11A B12A B9A 64.8(18) . .
B6A B11A B12A B9A 1.6(19) . .
B10A B11A B12A B9A -35.4(14) . .
B7A B11A B12A B9A 100.4(17) . .
C2A B11A B12A B10A 100.3(15) . .
B6A B11A B12A B10A 37.0(14) . .
B7A B11A B12A B10A 135.9(16) . .
B4A B8A B12A C12A -147(2) . .
B3A B8A B12A C12A 150(2) . .
B9A B8A B12A C12A -108(2) . .
B7A B8A B12A C12A 114(2) . .
B4A B8A B12A B7A 98.5(16) . .
B3A B8A B12A B7A 35.8(14) . .
B9A B8A B12A B7A 138.1(16) . .
B4A B8A B12A B11A 59.8(19) . .
B3A B8A B12A B11A -3(2) . .
B9A B8A B12A B11A 99.4(16) . .
B7A B8A B12A B11A -38.7(14) . .
B4A B8A B12A B9A -39.6(14) . .
B3A B8A B12A B9A -102.3(15) . .
B7A B8A B12A B9A -138.1(16) . .
B4A B8A B12A B10A -3(2) . .
B3A B8A B12A B10A -65.3(18) . .
B9A B8A B12A B10A 37.0(14) . .
B7A B8A B12A B10A -101.1(17) . .
C9A B9A B12A C12A 0(3) . .
B10A B9A B12A C12A -112(2) . .
B8A B9A B12A C12A 111(2) . .
B5A B9A B12A C12A -148.9(19) . .
B4A B9A B12A C12A 148.4(19) . .
C9A B9A B12A B7A -148.2(18) . .
B10A B9A B12A B7A 99.9(17) . .
B8A B9A B12A B7A -37.1(14) . .
B5A B9A B12A B7A 62.7(18) . .
B4A B9A B12A B7A 0.1(19) . .
C9A B9A B12A B11A 147.9(18) . .
B10A B9A B12A B11A 36.0(14) . .
B8A B9A B12A B11A -100.9(16) . .
B5A B9A B12A B11A -1.1(19) . .
B4A B9A B12A B11A -63.8(18) . .
C9A B9A B12A B8A -111(2) . .
B10A B9A B12A B8A 137.0(16) . .
B5A B9A B12A B8A 99.9(15) . .
B4A B9A B12A B8A 37.2(13) . .
C9A B9A B12A B10A 112(2) . .
B8A B9A B12A B10A -137.0(16) . .
B5A B9A B12A B10A -37.1(14) . .
B4A B9A B12A B10A -99.8(15) . .
B5A B10A B12A C12A 147(2) . .
B6A B10A B12A C12A -149.9(19) . .
B9A B10A B12A C12A 107(2) . .
B11A B10A B12A C12A -114(2) . .
B5A B10A B12A B7A -60.2(19) . .
B6A B10A B12A B7A 3.3(19) . .
B9A B10A B12A B7A -99.9(17) . .
B11A B10A B12A B7A 39.4(14) . .
B5A B10A B12A B11A -99.7(16) . .
B6A B10A B12A B11A -36.1(13) . .
B9A B10A B12A B11A -139.3(16) . .
B5A B10A B12A B8A 2(2) . .
B6A B10A B12A B8A 65.8(17) . .
B9A B10A B12A B8A -37.3(14) . .
B11A B10A B12A B8A 102.0(16) . .
B5A B10A B12A B9A 39.6(14) . .
B6A B10A B12A B9A 103.2(16) . .
B11A B10A B12A B9A 139.3(16) . .
C2A Hg2 C1B C1B -110(4) . 6
C2A Hg2 C1B B3B -42(4) . .
C2A Hg2 C1B B5B 106(4) . .
C2A Hg2 C1B B4B 30(4) . .
C2A Hg2 C1B B6B 179(42) . .
B5B C1B B3B C1B 99.5(13) . 6
B4B C1B B3B C1B 138.3(13) . 6
B6B C1B B3B C1B 32.8(16) . 6
Hg2 C1B B3B C1B -109.6(9) . 6
C1B C1B B3B B8B -98.4(12) 6 .
B5B C1B B3B B8B 1.0(17) . .
B4B C1B B3B B8B 39.9(13) . .
B6B C1B B3B B8B -65.6(16) . .
Hg2 C1B B3B B8B 152.0(10) . .
C1B C1B B3B B4B -138.3(13) 6 .
B5B C1B B3B B4B -38.9(15) . .
B6B C1B B3B B4B -105.5(15) . .
Hg2 C1B B3B B4B 112.1(14) . .
C1B C1B B3B B4B -36.3(10) 6 6
B5B C1B B3B B4B 63.1(19) . 6
B4B C1B B3B B4B 102(2) . 6
B6B C1B B3B B4B -4(2) . 6
Hg2 C1B B3B B4B -145.9(13) . 6
C1B C1B B4B B8B -2.2(18) 6 .
B3B C1B B4B B8B -40.2(17) . .
B5B C1B B4B B8B 99.9(19) . .
B6B C1B B4B B8B 63.5(19) . .
Hg2 C1B B4B B8B -144.5(15) . .
C1B C1B B4B B3B 38.0(11) 6 .
B5B C1B B4B B3B 140.1(16) . .
B6B C1B B4B B3B 103.7(15) . .
Hg2 C1B B4B B3B -104.3(13) . .
C1B C1B B4B B5B -102.2(11) 6 .
B3B C1B B4B B5B -140.1(16) . .
B6B C1B B4B B5B -36.4(14) . .
Hg2 C1B B4B B5B 115.6(14) . .
C1B C1B B4B B9B -62.7(15) 6 .
B3B C1B B4B B9B -100.7(18) . .
B5B C1B B4B B9B 39.5(16) . .
B6B C1B B4B B9B 3(2) . .
Hg2 C1B B4B B9B 155.1(13) . .
C1B B3B B4B C1B -36.9(13) 6 .
B8B B3B B4B C1B -133.9(19) . .
B4B B3B B4B C1B -98.7(19) 6 .
C1B B3B B4B B8B 97.0(19) 6 .
C1B B3B B4B B8B 133.9(19) . .
B4B B3B B4B B8B 35(2) 6 .
C1B B3B B4B B5B -2(2) 6 .
C1B B3B B4B B5B 34.6(14) . .
B8B B3B B4B B5B -99(2) . .
B4B B3B B4B B5B -64(2) 6 .
C1B B3B B4B B9B 62(2) 6 .
C1B B3B B4B B9B 98.7(17) . .
B8B B3B B4B B9B -35.2(18) . .
B4B B3B B4B B9B 0(3) 6 .
C1B C1B B5B B6B -37.4(11) 6 .
B3B C1B B5B B6B -102.5(16) . .
B4B C1B B5B B6B -141.2(16) . .
Hg2 C1B B5B B6B 109.7(14) . .
C1B C1B B5B B10B 1.8(17) 6 .
B3B C1B B5B B10B -63(2) . .
B4B C1B B5B B10B -102.0(19) . .
B6B C1B B5B B10B 39.2(17) . .
Hg2 C1B B5B B10B 148.9(15) . .
C1B C1B B5B B4B 103.8(10) 6 .
B3B C1B B5B B4B 38.7(14) . .
B6B C1B B5B B4B 141.2(16) . .
Hg2 C1B B5B B4B -109.1(15) . .
C1B C1B B5B B9B 65.3(14) 6 .
B3B C1B B5B B9B 0(2) . .
B4B C1B B5B B9B -38.5(15) . .
B6B C1B B5B B9B 102.7(18) . .
Hg2 C1B B5B B9B -147.6(13) . .
B8B B4B B5B C1B -97.5(18) . .
B3B B4B B5B C1B -34.7(14) . .
B9B B4B B5B C1B -135.8(17) . .
C1B B4B B5B B6B 35.0(15) . .
B8B B4B B5B B6B -62(2) . .
B3B B4B B5B B6B 0(2) . .
B9B B4B B5B B6B -100.7(19) . .
C1B B4B B5B B10B 98.5(18) . .
B8B B4B B5B B10B 1(2) . .
B3B B4B B5B B10B 64(2) . .
B9B B4B B5B B10B -37.3(17) . .
C1B B4B B5B B9B 135.8(17) . .
B8B B4B B5B B9B 38.3(17) . .
B3B B4B B5B B9B 101.1(18) . .
B3B C1B B6B C1B -32.6(16) . 6
B5B C1B B6B C1B -138.9(13) . 6
B4B C1B B6B C1B -101.5(13) . 6
Hg2 C1B B6B C1B 107.0(10) . 6
C1B C1B B6B B5B 35.9(10) 6 6
B3B C1B B6B B5B 3(2) . 6
B5B C1B B6B B5B -103(2) . 6
B4B C1B B6B B5B -65.5(18) . 6
Hg2 C1B B6B B5B 142.9(14) . 6
C1B C1B B6B B5B 138.9(13) 6 .
B3B C1B B6B B5B 106.2(16) . .
B4B C1B B6B B5B 37.4(15) . .
Hg2 C1B B6B B5B -114.1(15) . .
C1B C1B B6B B10B 99.4(12) 6 .
B3B C1B B6B B10B 66.8(15) . .
B5B C1B B6B B10B -39.5(13) . .
B4B C1B B6B B10B -2.1(17) . .
Hg2 C1B B6B B10B -153.6(11) . .
C1B B5B B6B C1B 35.9(13) . 6
B10B B5B B6B C1B -99.6(18) . 6
B4B B5B B6B C1B 2(2) . 6
B9B B5B B6B C1B -61(2) . 6
B10B B5B B6B C1B -135.5(18) . .
B4B B5B B6B C1B -34.2(14) . .
B9B B5B B6B C1B -97.4(17) . .
C1B B5B B6B B5B 98(2) . 6
B10B B5B B6B B5B -38(2) . 6
B4B B5B B6B B5B 64(2) . 6
B9B B5B B6B B5B 1(3) . 6
C1B B5B B6B B10B 135.5(18) . .
B4B B5B B6B B10B 101(2) . .
B9B B5B B6B B10B 38.2(19) . .
C1B B4B B8B B9B -100.3(17) . .
B3B B4B B8B B9B -140(2) . .
B5B B4B B8B B9B -39.7(17) . .
C1B B4B B8B B9B -63(2) . 6
B3B B4B B8B B9B -102(2) . 6
B5B B4B B8B B9B -2(2) . 6
B9B B4B B8B B9B 37.6(18) . 6
C1B B4B B8B B4B 4(3) . 6
B3B B4B B8B B4B -36(2) . 6
B5B B4B B8B B4B 64(3) . 6
B9B B4B B8B B4B 104(2) . 6
C1B B4B B8B B3B 39.4(16) . .
B5B B4B B8B B3B 100.0(18) . .
B9B B4B B8B B3B 140(2) . .
C1B B3B B8B B9B -63.9(14) 6 .
C1B B3B B8B B9B -1.9(18) . .
B4B B3B B8B B9B 37.4(14) . .
B4B B3B B8B B9B -103(2) 6 .
C1B B3B B8B B9B 1.9(18) 6 6
C1B B3B B8B B9B 63.9(14) . 6
B4B B3B B8B B9B 103(2) . 6
B4B B3B B8B B9B -37.4(14) 6 6
C1B B3B B8B B4B -101.3(16) 6 .
C1B B3B B8B B4B -39.4(13) . .
B4B B3B B8B B4B -141(2) 6 .
C1B B3B B8B B4B 39.4(13) 6 6
C1B B3B B8B B4B 101.3(16) . 6
B4B B3B B8B B4B 141(2) . 6
B9B B8B B9B C9B 109(2) 6 .
B4B B8B B9B C9B -111(3) . .
B4B B8B B9B C9B 147(3) 6 .
B3B B8B B9B C9B -148(2) . .
B4B B8B B9B B9B 139.5(16) . 6
B4B B8B B9B B9B 37.8(12) 6 6
B3B B8B B9B B9B 102.7(17) . 6
B9B B8B B9B B4B -139.5(16) 6 .
B4B B8B B9B B4B -102(2) 6 .
B3B B8B B9B B4B -36.9(14) . .
B9B B8B B9B B10B -40(2) 6 .
B4B B8B B9B B10B 99.5(19) . .
B4B B8B B9B B10B -2(3) 6 .
B3B B8B B9B B10B 63(2) . .
B9B B8B B9B B5B -100.6(16) 6 .
B4B B8B B9B B5B 38.9(16) . .
B4B B8B B9B B5B -63(2) 6 .
B3B B8B B9B B5B 2(2) . .
C1B B4B B9B C9B -148(2) . .
B8B B4B B9B C9B 115(3) . .
B3B B4B B9B C9B 151(2) . .
B5B B4B B9B C9B -110(3) . .
C1B B4B B9B B8B 97.3(18) . .
B3B B4B B9B B8B 36.0(18) . .
B5B B4B B9B B8B 135.5(19) . .
C1B B4B B9B B9B 61.2(13) . 6
B8B B4B B9B B9B -36.1(14) . 6
B3B B4B B9B B9B 0.0(16) . 6
B5B B4B B9B B9B 99.4(12) . 6
C1B B4B B9B B10B -3(2) . .
B8B B4B B9B B10B -100(2) . .
B3B B4B B9B B10B -64(2) . .
B5B B4B B9B B10B 35.4(14) . .
C1B B4B B9B B5B -38.2(15) . .
B8B B4B B9B B5B -135.5(19) . .
B3B B4B B9B B5B -99.4(18) . .
C1B B5B B9B C9B 150(2) . .
B6B B5B B9B C9B -147(2) . .
B10B B5B B9B C9B -109(3) . .
B4B B5B B9B C9B 112(3) . .
C1B B5B B9B B8B -1(2) . .
B6B B5B B9B B8B 62(2) . .
B10B B5B B9B B8B 99.5(19) . .
B4B B5B B9B B8B -39.4(15) . .
C1B B5B B9B B9B -63.6(14) . 6
B6B B5B B9B B9B -0.4(17) . 6
B10B B5B B9B B9B 37.3(12) . 6
B4B B5B B9B B9B -101.6(12) . 6
C1B B5B B9B B4B 38.0(15) . .
B6B B5B B9B B4B 101.2(19) . .
B10B B5B B9B B4B 138.9(18) . .
C1B B5B B9B B10B -100.9(18) . .
B6B B5B B9B B10B -37.7(18) . .
B4B B5B B9B B10B -138.9(18) . .
C1B B6B B10B B5B -38.6(13) 6 6
C1B B6B B10B B5B -100.1(16) . 6
B5B B6B B10B B5B -139(2) . 6
C1B B6B B10B B5B 100.1(17) 6 .
C1B B6B B10B B5B 38.6(13) . .
B5B B6B B10B B5B 139(2) 6 .
C1B B6B B10B B9B 61.7(13) 6 .
C1B B6B B10B B9B 0.2(17) . .
B5B B6B B10B B9B 100.3(19) 6 .
B5B B6B B10B B9B -38.5(15) . .
C1B B6B B10B B9B -0.2(17) 6 6
C1B B6B B10B B9B -61.7(13) . 6
B5B B6B B10B B9B 38.5(15) 6 6
B5B B6B B10B B9B -100.3(19) . 6
C1B B5B B10B B6B -39.5(16) . .
B4B B5B B10B B6B -101.0(19) . .
B9B B5B B10B B6B -138(2) . .
C1B B5B B10B B5B -3(3) . 6
B6B B5B B10B B5B 37(2) . 6
B4B B5B B10B B5B -64(2) . 6
B9B B5B B10B B5B -101(2) . 6
C1B B5B B10B B9B 98.3(17) . .
B6B B5B B10B B9B 138(2) . .
B4B B5B B10B B9B 36.8(16) . .
C1B B5B B10B B9B 62(2) . 6
B6B B5B B10B B9B 101(2) . 6
B4B B5B B10B B9B 0(2) . 6
B9B B5B B10B B9B -36.4(17) . 6
C9B B9B B10B B6B 148(2) . .
B8B B9B B10B B6B -61(2) . .
B9B B9B B10B B6B -100.7(14) 6 .
B4B B9B B10B B6B 2(2) . .
B5B B9B B10B B6B 37.7(14) . .
C9B B9B B10B B5B -149(2) . 6
B8B B9B B10B B5B 2(2) . 6
B9B B9B B10B B5B -37.7(11) 6 6
B4B B9B B10B B5B 65(2) . 6
B5B B9B B10B B5B 101(2) . 6
C9B B9B B10B B5B 110(3) . .
B8B B9B B10B B5B -99(2) . .
B9B B9B B10B B5B -138.4(14) 6 .
B4B B9B B10B B5B -36.1(16) . .
C9B B9B B10B B9B -112(2) . 6
B8B B9B B10B B9B 39(2) . 6
B4B B9B B10B B9B 102.3(15) . 6
B5B B9B B10B B9B 138.4(14) . 6
C1D Hg3 C1C B4C -98(4) . .
C1D Hg3 C1C C2C 113(4) . .
C1D Hg3 C1C B5C -22(5) . .
C1D Hg3 C1C B3C -177(4) . .
C1D Hg3 C1C B6C 45(5) . .
B4C C1C C2C B3C -39.1(13) . .
B5C C1C C2C B3C -106.5(14) . .
B6C C1C C2C B3C -145.0(14) . .
Hg3 C1C C2C B3C 113.9(13) . .
B4C C1C C2C B7C 0.0(17) . .
B5C C1C C2C B7C -67.4(15) . .
B3C C1C C2C B7C 39.1(13) . .
B6C C1C C2C B7C -105.9(14) . .
Hg3 C1C C2C B7C 153.0(11) . .
B4C C1C C2C B11C 67.2(16) . .
B5C C1C C2C B11C -0.2(17) . .
B3C C1C C2C B11C 106.3(15) . .
B6C C1C C2C B11C -38.7(13) . .
Hg3 C1C C2C B11C -139.8(12) . .
B4C C1C C2C B6C 105.9(14) . .
B5C C1C C2C B6C 38.5(12) . .
B3C C1C C2C B6C 145.0(14) . .
Hg3 C1C C2C B6C -101.1(12) . .
B4C C1C C2C Hg4 -152.7(11) . .
B5C C1C C2C Hg4 139.9(10) . .
B3C C1C C2C Hg4 -113.6(12) . .
B6C C1C C2C Hg4 101.4(12) . .
Hg3 C1C C2C Hg4 0.3(15) . .
C2C Hg4 C2C B3C -169(5) 6 .
C2C Hg4 C2C B7C 115(5) 6 .
C2C Hg4 C2C C1C -96(5) 6 .
C2C Hg4 C2C B11C 42(6) 6 .
C2C Hg4 C2C B6C -26(6) 6 .
B7C C2C B3C B8C -40.1(14) . .
C1C C2C B3C B8C 97.9(15) . .
B11C C2C B3C B8C -4.5(19) . .
B6C C2C B3C B8C 64.0(17) . .
Hg4 C2C B3C B8C -154.4(12) . .
B7C C2C B3C C1C -138.0(14) . .
B11C C2C B3C C1C -102.5(14) . .
B6C C2C B3C C1C -34.0(12) . .
Hg4 C2C B3C C1C 107.6(12) . .
C1C C2C B3C B7C 138.0(14) . .
B11C C2C B3C B7C 35.6(14) . .
B6C C2C B3C B7C 104.1(15) . .
Hg4 C2C B3C B7C -114.3(13) . .
B7C C2C B3C B4C -102.2(15) . .
C1C C2C B3C B4C 35.8(12) . .
B11C C2C B3C B4C -66.7(17) . .
B6C C2C B3C B4C 1.8(18) . .
Hg4 C2C B3C B4C 143.4(12) . .
B4C C1C B3C C2C 137.8(14) . .
B5C C1C B3C C2C 98.5(14) . .
B6C C1C B3C C2C 32.5(13) . .
Hg3 C1C B3C C2C -106.3(13) . .
B4C C1C B3C B8C 37.8(14) . .
C2C C1C B3C B8C -100.0(14) . .
B5C C1C B3C B8C -1.5(18) . .
B6C C1C B3C B8C -67.5(16) . .
Hg3 C1C B3C B8C 153.7(12) . .
B4C C1C B3C B7C 101.0(16) . .
C2C C1C B3C B7C -36.8(12) . .
B5C C1C B3C B7C 61.7(18) . .
B6C C1C B3C B7C -4.3(18) . .
Hg3 C1C B3C B7C -143.2(12) . .
C2C C1C B3C B4C -137.8(14) . .
B5C C1C B3C B4C -39.3(14) . .
B6C C1C B3C B4C -105.3(14) . .
Hg3 C1C B3C B4C 115.9(15) . .
C2C C1C B4C B8C -0.2(17) . .
B5C C1C B4C B8C 101.7(15) . .
B3C C1C B4C B8C -37.7(13) . .
B6C C1C B4C B8C 65.3(17) . .
Hg3 C1C B4C B8C -151.2(12) . .
C2C C1C B4C B3C 37.5(12) . .
B5C C1C B4C B3C 139.4(14) . .
B6C C1C B4C B3C 103.0(15) . .
Hg3 C1C B4C B3C -113.5(14) . .
C2C C1C B4C B5C -101.9(13) . .
B3C C1C B4C B5C -139.4(14) . .
B6C C1C B4C B5C -36.4(13) . .
Hg3 C1C B4C B5C 107.1(14) . .
C2C C1C B4C B9C -63.6(16) . .
B5C C1C B4C B9C 38.3(14) . .
B3C C1C B4C B9C -101.1(16) . .
B6C C1C B4C B9C 1.9(19) . .
Hg3 C1C B4C B9C 145.5(13) . .
C2C B3C B4C C1C -36.7(12) . .
B8C B3C B4C C1C -136.6(15) . .
B7C B3C B4C C1C -98.6(15) . .
C2C B3C B4C B8C 99.9(15) . .
C1C B3C B4C B8C 136.6(15) . .
B7C B3C B4C B8C 37.9(15) . .
C2C B3C B4C B5C -0.5(18) . .
B8C B3C B4C B5C -100.4(16) . .
C1C B3C B4C B5C 36.2(12) . .
B7C B3C B4C B5C -62.5(18) . .
C2C B3C B4C B9C 64.3(17) . .
B8C B3C B4C B9C -35.6(15) . .
C1C B3C B4C B9C 101.0(16) . .
B7C B3C B4C B9C 2(2) . .
B4C C1C B5C B6C -141.0(14) . .
C2C C1C B5C B6C -38.6(12) . .
B3C C1C B5C B6C -102.0(15) . .
Hg3 C1C B5C B6C 101.4(12) . .
B4C C1C B5C B10C -101.2(15) . .
C2C C1C B5C B10C 1.3(16) . .
B3C C1C B5C B10C -62.2(17) . .
B6C C1C B5C B10C 39.8(12) . .
Hg3 C1C B5C B10C 141.2(12) . .
C2C C1C B5C B4C 102.4(14) . .
B3C C1C B5C B4C 39.0(14) . .
B6C C1C B5C B4C 141.0(14) . .
Hg3 C1C B5C B4C -117.6(14) . .
B4C C1C B5C B9C -37.1(14) . .
C2C C1C B5C B9C 65.4(15) . .
B3C C1C B5C B9C 1.9(18) . .
B6C C1C B5C B9C 103.9(14) . .
Hg3 C1C B5C B9C -154.7(11) . .
B8C B4C B5C C1C -98.6(16) . .
B3C B4C B5C C1C -36.5(13) . .
B9C B4C B5C C1C -137.8(15) . .
C1C B4C B5C B6C 35.6(13) . .
B8C B4C B5C B6C -63.0(18) . .
B3C B4C B5C B6C -0.9(19) . .
B9C B4C B5C B6C -102.2(15) . .
C1C B4C B5C B10C 99.0(15) . .
B8C B4C B5C B10C 0(2) . .
B3C B4C B5C B10C 62.6(18) . .
B9C B4C B5C B10C -38.8(14) . .
C1C B4C B5C B9C 137.8(15) . .
B8C B4C B5C B9C 39.2(15) . .
B3C B4C B5C B9C 101.3(16) . .
B3C C2C B6C B10C -64.5(16) . .
B7C C2C B6C B10C 3.9(18) . .
C1C C2C B6C B10C -98.4(13) . .
B11C C2C B6C B10C 40.3(13) . .
Hg4 C2C B6C B10C 149.9(10) . .
B3C C2C B6C B5C -2.3(17) . .
B7C C2C B6C B5C 66.1(16) . .
C1C C2C B6C B5C -36.2(11) . .
B11C C2C B6C B5C 102.5(15) . .
Hg4 C2C B6C B5C -147.9(10) . .
B3C C2C B6C C1C 33.8(12) . .
B7C C2C B6C C1C 102.2(15) . .
B11C C2C B6C C1C 138.7(14) . .
Hg4 C2C B6C C1C -111.7(10) . .
B3C C2C B6C B11C -104.8(15) . .
B7C C2C B6C B11C -36.4(14) . .
C1C C2C B6C B11C -138.7(14) . .
Hg4 C2C B6C B11C 109.6(12) . .
C1C B5C B6C C2C 35.7(11) . .
B10C B5C B6C C2C -99.3(14) . .
B4C B5C B6C C2C 1.8(17) . .
B9C B5C B6C C2C -61.8(16) . .
C1C B5C B6C B10C 135.0(14) . .
B4C B5C B6C B10C 101.1(15) . .
B9C B5C B6C B10C 37.5(14) . .
B10C B5C B6C C1C -135.0(14) . .
B4C B5C B6C C1C -33.9(12) . .
B9C B5C B6C C1C -97.5(14) . .
C1C B5C B6C B11C 96.3(14) . .
B10C B5C B6C B11C -38.7(13) . .
B4C B5C B6C B11C 62.4(17) . .
B9C B5C B6C B11C -1.2(18) . .
B4C C1C B6C C2C -99.9(15) . .
B5C C1C B6C C2C -137.4(13) . .
B3C C1C B6C C2C -31.8(13) . .
Hg3 C1C B6C C2C 111.8(12) . .
B4C C1C B6C B10C -1.9(18) . .
C2C C1C B6C B10C 98.0(14) . .
B5C C1C B6C B10C -39.4(13) . .
B3C C1C B6C B10C 66.2(16) . .
Hg3 C1C B6C B10C -150.2(11) . .
B4C C1C B6C B5C 37.5(14) . .
C2C C1C B6C B5C 137.4(13) . .
B3C C1C B6C B5C 105.6(14) . .
Hg3 C1C B6C B5C -110.8(12) . .
B4C C1C B6C B11C -64.5(17) . .
C2C C1C B6C B11C 35.4(12) . .
B5C C1C B6C B11C -102.0(15) . .
B3C C1C B6C B11C 3.7(18) . .
Hg3 C1C B6C B11C 147.3(11) . .
C1C C2C B7C B3C -39.1(13) . .
B11C C2C B7C B3C -143.0(15) . .
B6C C2C B7C B3C -106.7(15) . .
Hg4 C2C B7C B3C 111.8(13) . .
B3C C2C B7C B8C 39.3(13) . .
C1C C2C B7C B8C 0.2(17) . .
B11C C2C B7C B8C -103.7(16) . .
B6C C2C B7C B8C -67.4(17) . .
Hg4 C2C B7C B8C 151.2(12) . .
B3C C2C B7C B11C 143.0(15) . .
C1C C2C B7C B11C 103.9(14) . .
B6C C2C B7C B11C 36.2(14) . .
Hg4 C2C B7C B11C -105.2(14) . .
B3C C2C B7C B12C 102.3(16) . .
C1C C2C B7C B12C 63.3(16) . .
B11C C2C B7C B12C -40.6(14) . .
B6C C2C B7C B12C -4.4(19) . .
Hg4 C2C B7C B12C -145.8(12) . .
B8C B3C B7C C2C 134.6(15) . .
C1C B3C B7C C2C 36.9(12) . .
B4C B3C B7C C2C 97.1(15) . .
C2C B3C B7C B8C -134.6(15) . .
C1C B3C B7C B8C -97.8(16) . .
B4C B3C B7C B8C -37.5(14) . .
C2C B3C B7C B11C -33.6(14) . .
B8C B3C B7C B11C 101.0(17) . .
C1C B3C B7C B11C 3.3(19) . .
B4C B3C B7C B11C 63.5(18) . .
C2C B3C B7C B12C -99.2(15) . .
B8C B3C B7C B12C 35.4(15) . .
C1C B3C B7C B12C -62.4(17) . .
B4C B3C B7C B12C -2.1(19) . .
C2C B3C B8C B4C -98.4(15) . .
C1C B3C B8C B4C -36.7(13) . .
B7C B3C B8C B4C -137.8(16) . .
C2C B3C B8C B7C 39.4(13) . .
C1C B3C B8C B7C 101.1(15) . .
B4C B3C B8C B7C 137.8(16) . .
C2C B3C B8C B12C 3(2) . .
C1C B3C B8C B12C 65.1(18) . .
B7C B3C B8C B12C -36.0(15) . .
B4C B3C B8C B12C 101.8(17) . .
C2C B3C B8C B9C -61.3(19) . .
C1C B3C B8C B9C 0(2) . .
B7C B3C B8C B9C -100.7(17) . .
B4C B3C B8C B9C 37.1(15) . .
C1C B4C B8C B3C 38.4(13) . .
B5C B4C B8C B3C 100.8(16) . .
B9C B4C B8C B3C 140.5(16) . .
C1C B4C B8C B7C 0(2) . .
B3C B4C B8C B7C -38.0(14) . .
B5C B4C B8C B7C 62.8(19) . .
B9C B4C B8C B7C 102.5(17) . .
C1C B4C B8C B12C -64.8(19) . .
B3C B4C B8C B12C -103.1(17) . .
B5C B4C B8C B12C -2(2) . .
B9C B4C B8C B12C 37.4(15) . .
C1C B4C B8C B9C -102.2(16) . .
B3C B4C B8C B9C -140.5(16) . .
B5C B4C B8C B9C -39.7(14) . .
C2C B7C B8C B3C -39.1(13) . .
B11C B7C B8C B3C -102.0(16) . .
B12C B7C B8C B3C -140.9(16) . .
C2C B7C B8C B4C -0.4(19) . .
B3C B7C B8C B4C 38.7(15) . .
B11C B7C B8C B4C -63.3(19) . .
B12C B7C B8C B4C -102.2(17) . .
C2C B7C B8C B12C 101.9(15) . .
B3C B7C B8C B12C 140.9(16) . .
B11C B7C B8C B12C 39.0(15) . .
C2C B7C B8C B9C 65.4(18) . .
B3C B7C B8C B9C 104.5(17) . .
B11C B7C B8C B9C 3(2) . .
B12C B7C B8C B9C -36.4(15) . .
B3C B8C B9C C9C -144(2) . .
B4C B8C B9C C9C -107(2) . .
B7C B8C B9C C9C 151(2) . .
B12C B8C B9C C9C 114(2) . .
B3C B8C B9C B12C 101.5(18) . .
B4C B8C B9C B12C 138.6(17) . .
B7C B8C B9C B12C 36.9(15) . .
B3C B8C B9C B4C -37.1(15) . .
B7C B8C B9C B4C -101.7(17) . .
B12C B8C B9C B4C -138.6(17) . .
B3C B8C B9C B5C 1(2) . .
B4C B8C B9C B5C 37.8(14) . .
B7C B8C B9C B5C -63.9(18) . .
B12C B8C B9C B5C -100.8(16) . .
B3C B8C B9C B10C 60.9(19) . .
B4C B8C B9C B10C 98.0(16) . .
B7C B8C B9C B10C -4(2) . .
B12C B8C B9C B10C -40.6(14) . .
C1C B4C B9C C9C -146.0(19) . .
B8C B4C B9C C9C 115(2) . .
B3C B4C B9C C9C 150.4(19) . .
B5C B4C B9C C9C -108(2) . .
C1C B4C B9C B12C 61.9(19) . .
B8C B4C B9C B12C -36.7(15) . .
B3C B4C B9C B12C -2(2) . .
B5C B4C B9C B12C 99.5(16) . .
C1C B4C B9C B8C 98.6(17) . .
B3C B4C B9C B8C 34.9(14) . .
B5C B4C B9C B8C 136.1(16) . .
C1C B4C B9C B5C -37.5(13) . .
B8C B4C B9C B5C -136.1(16) . .
B3C B4C B9C B5C -101.2(16) . .
C1C B4C B9C B10C -1.1(19) . .
B8C B4C B9C B10C -99.7(16) . .
B3C B4C B9C B10C -64.8(18) . .
B5C B4C B9C B10C 36.4(13) . .
C1C B5C B9C C9C 146.0(19) . .
B6C B5C B9C C9C -149.4(19) . .
B10C B5C B9C C9C -113(2) . .
B4C B5C B9C C9C 110(2) . .
C1C B5C B9C B12C -63.9(17) . .
B6C B5C B9C B12C 0.7(19) . .
B10C B5C B9C B12C 37.5(14) . .
B4C B5C B9C B12C -99.8(16) . .
C1C B5C B9C B8C -1.5(18) . .
B6C B5C B9C B8C 63.1(17) . .
B10C B5C B9C B8C 99.9(16) . .
B4C B5C B9C B8C -37.4(14) . .
C1C B5C B9C B4C 35.9(13) . .
B6C B5C B9C B4C 100.5(15) . .
B10C B5C B9C B4C 137.4(15) . .
C1C B5C B9C B10C -101.5(14) . .
B6C B5C B9C B10C -36.9(13) . .
B4C B5C B9C B10C -137.4(15) . .
C2C B6C B10C B5C 97.4(14) . .
C1C B6C B10C B5C 38.4(12) . .
B11C B6C B10C B5C 136.7(15) . .
C2C B6C B10C B11C -39.3(13) . .
B5C B6C B10C B11C -136.7(15) . .
C1C B6C B10C B11C -98.4(14) . .
C2C B6C B10C B12C -1.8(18) . .
B5C B6C B10C B12C -99.2(15) . .
C1C B6C B10C B12C -60.8(17) . .
B11C B6C B10C B12C 37.5(14) . .
C2C B6C B10C B9C 60.2(17) . .
B5C B6C B10C B9C -37.3(13) . .
C1C B6C B10C B9C 1.1(18) . .
B11C B6C B10C B9C 99.4(16) . .
C1C B5C B10C B6C -40.6(12) . .
B4C B5C B10C B6C -101.0(15) . .
B9C B5C B10C B6C -139.1(15) . .
C1C B5C B10C B11C -1.8(18) . .
B6C B5C B10C B11C 38.8(13) . .
B4C B5C B10C B11C -62.2(18) . .
B9C B5C B10C B11C -100.4(16) . .
C1C B5C B10C B12C 61.9(17) . .
B6C B5C B10C B12C 102.5(16) . .
B4C B5C B10C B12C 1.5(19) . .
B9C B5C B10C B12C -36.7(14) . .
C1C B5C B10C B9C 98.5(14) . .
B6C B5C B10C B9C 139.1(15) . .
B4C B5C B10C B9C 38.1(14) . .
C9C B9C B10C B6C 144(2) . .
B12C B9C B10C B6C -100.9(16) . .
B8C B9C B10C B6C -60.5(18) . .
B4C B9C B10C B6C 0.0(19) . .
B5C B9C B10C B6C 36.9(13) . .
C9C B9C B10C B5C 107(2) . .
B12C B9C B10C B5C -137.8(16) . .
B8C B9C B10C B5C -97.4(16) . .
B4C B9C B10C B5C -36.9(13) . .
C9C B9C B10C B11C -152(2) . .
B12C B9C B10C B11C -36.9(15) . .
B8C B9C B10C B11C 3.5(19) . .
B4C B9C B10C B11C 64.0(18) . .
B5C B9C B10C B11C 100.9(15) . .
C9C B9C B10C B12C -115(2) . .
B8C B9C B10C B12C 40.4(14) . .
B4C B9C B10C B12C 100.9(16) . .
B5C B9C B10C B12C 137.8(16) . .
B3C C2C B11C B7C -35.5(14) . .
C1C C2C B11C B7C -103.0(15) . .
B6C C2C B11C B7C -141.9(15) . .
Hg4 C2C B11C B7C 116.2(13) . .
B3C C2C B11C B10C 66.6(17) . .
B7C C2C B11C B10C 102.1(16) . .
C1C C2C B11C B10C -0.9(18) . .
B6C C2C B11C B10C -39.8(13) . .
Hg4 C2C B11C B10C -141.8(12) . .
B3C C2C B11C B6C 106.4(15) . .
B7C C2C B11C B6C 141.9(15) . .
C1C C2C B11C B6C 38.9(13) . .
Hg4 C2C B11C B6C -101.9(12) . .
B3C C2C B11C B12C 3.7(19) . .
B7C C2C B11C B12C 39.2(14) . .
C1C C2C B11C B12C -63.8(17) . .
B6C C2C B11C B12C -102.7(16) . .
Hg4 C2C B11C B12C 155.4(11) . .
B3C B7C B11C C2C 33.2(14) . .
B8C B7C B11C C2C 96.5(16) . .
B12C B7C B11C C2C 135.0(15) . .
C2C B7C B11C B10C -96.8(16) . .
B3C B7C B11C B10C -63.6(19) . .
B8C B7C B11C B10C 0(2) . .
B12C B7C B11C B10C 38.2(14) . .
C2C B7C B11C B6C -34.2(13) . .
B3C B7C B11C B6C -1(2) . .
B8C B7C B11C B6C 62.3(19) . .
B12C B7C B11C B6C 100.8(16) . .
C2C B7C B11C B12C -135.0(15) . .
B3C B7C B11C B12C -101.8(16) . .
B8C B7C B11C B12C -38.5(15) . .
B6C B10C B11C C2C 40.2(13) . .
B5C B10C B11C C2C 1.7(18) . .
B12C B10C B11C C2C -98.4(15) . .
B9C B10C B11C C2C -62.5(17) . .
B6C B10C B11C B7C 100.7(16) . .
B5C B10C B11C B7C 62.1(18) . .
B12C B10C B11C B7C -37.9(14) . .
B9C B10C B11C B7C -2.1(19) . .
B5C B10C B11C B6C -38.5(13) . .
B12C B10C B11C B6C -138.6(15) . .
B9C B10C B11C B6C -102.7(15) . .
B6C B10C B11C B12C 138.6(15) . .
B5C B10C B11C B12C 100.0(15) . .
B9C B10C B11C B12C 35.8(14) . .
B10C B6C B11C C2C -133.9(15) . .
B5C B6C B11C C2C -95.4(14) . .
C1C B6C B11C C2C -34.9(12) . .
C2C B6C B11C B7C 33.3(13) . .
B10C B6C B11C B7C -100.6(16) . .
B5C B6C B11C B7C -62.0(18) . .
C1C B6C B11C B7C -1.5(18) . .
C2C B6C B11C B10C 133.9(15) . .
B5C B6C B11C B10C 38.6(13) . .
C1C B6C B11C B10C 99.1(14) . .
C2C B6C B11C B12C 96.6(16) . .
B10C B6C B11C B12C -37.3(14) . .
B5C B6C B11C B12C 1.3(19) . .
C1C B6C B11C B12C 61.8(17) . .
B3C B8C B12C C12C 145(2) . .
B4C B8C B12C C12C -149(2) . .
B7C B8C B12C C12C 109(2) . .
B9C B8C B12C C12C -111(2) . .
B3C B8C B12C B9C -104.2(18) . .
B4C B8C B12C B9C -38.1(16) . .
B7C B8C B12C B9C -139.7(17) . .
B3C B8C B12C B7C 35.6(15) . .
B4C B8C B12C B7C 101.6(18) . .
B9C B8C B12C B7C 139.7(17) . .
B3C B8C B12C B11C -1(2) . .
B4C B8C B12C B11C 64.8(19) . .
B7C B8C B12C B11C -36.8(14) . .
B9C B8C B12C B11C 102.9(17) . .
B3C B8C B12C B10C -62.8(19) . .
B4C B8C B12C B10C 3(2) . .
B7C B8C B12C B10C -98.4(16) . .
B9C B8C B12C B10C 41.3(15) . .
C9C B9C B12C C12C 1(3) . .
B8C B9C B12C C12C 115(2) . .
B4C B9C B12C C12C 151(2) . .
B5C B9C B12C C12C -147.0(19) . .
B10C B9C B12C C12C -111(2) . .
C9C B9C B12C B8C -115(2) . .
B4C B9C B12C B8C 35.9(15) . .
B5C B9C B12C B8C 97.6(16) . .
B10C B9C B12C B8C 134.0(16) . .
C9C B9C B12C B7C -150(2) . .
B8C B9C B12C B7C -35.4(15) . .
B4C B9C B12C B7C 0(2) . .
B5C B9C B12C B7C 62.2(18) . .
B10C B9C B12C B7C 98.6(16) . .
C9C B9C B12C B11C 148(2) . .
B8C B9C B12C B11C -97.5(17) . .
B4C B9C B12C B11C -61.6(19) . .
B5C B9C B12C B11C 0(2) . .
B10C B9C B12C B11C 36.5(14) . .
C9C B9C B12C B10C 112(2) . .
B8C B9C B12C B10C -134.0(16) . .
B4C B9C B12C B10C -98.1(16) . .
B5C B9C B12C B10C -36.4(13) . .
C2C B7C B12C C12C 147.5(19) . .
B3C B7C B12C C12C -150(2) . .
B8C B7C B12C C12C -115(2) . .
B11C B7C B12C C12C 108(2) . .
C2C B7C B12C B8C -97.5(16) . .
B3C B7C B12C B8C -35.1(14) . .
B11C B7C B12C B8C -137.4(16) . .
C2C B7C B12C B9C -61.4(18) . .
B3C B7C B12C B9C 1(2) . .
B8C B7C B12C B9C 36.1(15) . .
B11C B7C B12C B9C -101.3(17) . .
C2C B7C B12C B11C 39.9(14) . .
B3C B7C B12C B11C 102.3(16) . .
B8C B7C B12C B11C 137.4(16) . .
C2C B7C B12C B10C 3.0(18) . .
B3C B7C B12C B10C 65.4(18) . .
B8C B7C B12C B10C 100.5(16) . .
B11C B7C B12C B10C -36.9(14) . .
C2C B11C B12C C12C -149.9(18) . .
B7C B11C B12C C12C -112(2) . .
B10C B11C B12C C12C 111(2) . .
B6C B11C B12C C12C 147.4(18) . .
C2C B11C B12C B8C -1.4(19) . .
B7C B11C B12C B8C 36.8(14) . .
B10C B11C B12C B8C -100.7(16) . .
B6C B11C B12C B8C -64.0(18) . .
C2C B11C B12C B9C 61.8(18) . .
B7C B11C B12C B9C 99.9(16) . .
B10C B11C B12C B9C -37.6(15) . .
B6C B11C B12C B9C -1(2) . .
C2C B11C B12C B7C -38.2(13) . .
B10C B11C B12C B7C -137.5(15) . .
B6C B11C B12C B7C -100.8(16) . .
C2C B11C B12C B10C 99.3(15) . .
B7C B11C B12C B10C 137.5(15) . .
B6C B11C B12C B10C 36.7(13) . .
B6C B10C B12C C12C -145.6(19) . .
B5C B10C B12C C12C 151.0(19) . .
B11C B10C B12C C12C -108(2) . .
B9C B10C B12C C12C 113(2) . .
B6C B10C B12C B8C 60.6(18) . .
B5C B10C B12C B8C -2.8(19) . .
B11C B10C B12C B8C 98.1(17) . .
B9C B10C B12C B8C -40.7(15) . .
B6C B10C B12C B9C 101.3(16) . .
B5C B10C B12C B9C 37.9(14) . .
B11C B10C B12C B9C 138.8(16) . .
B6C B10C B12C B7C -0.7(19) . .
B5C B10C B12C B7C -64.1(17) . .
B11C B10C B12C B7C 36.8(14) . .
B9C B10C B12C B7C -102.0(16) . .
B6C B10C B12C B11C -37.5(14) . .
B5C B10C B12C B11C -100.9(16) . .
B9C B10C B12C B11C -138.8(16) . .
C1C Hg3 C1D C1D -113(4) . 6
C1C Hg3 C1D B5D 101(4) . .
C1C Hg3 C1D B3D -44(5) . .
C1C Hg3 C1D B6D 175(4) . .
C1C Hg3 C1D B4D 27(5) . .
B5D C1D B3D C1D 101.7(11) . 6
B6D C1D B3D C1D 33.0(16) . 6
B4D C1D B3D C1D 139.0(12) . 6
Hg3 C1D B3D C1D -110.0(7) . 6
C1D C1D B3D B4D -36.2(9) 6 6
B5D C1D B3D B4D 65.5(16) . 6
B6D C1D B3D B4D -3(2) . 6
B4D C1D B3D B4D 102.9(19) . 6
Hg3 C1D B3D B4D -146.2(12) . 6
C1D C1D B3D B4D -139.0(12) 6 .
B5D C1D B3D B4D -37.4(13) . .
B6D C1D B3D B4D -106.1(15) . .
Hg3 C1D B3D B4D 110.9(12) . .
C1D C1D B3D B8D -100.4(11) 6 .
B5D C1D B3D B8D 1.3(15) . .
B6D C1D B3D B8D -67.4(15) . .
B4D C1D B3D B8D 38.7(11) . .
Hg3 C1D B3D B8D 149.6(10) . .
C1D C1D B4D B5D -102.5(10) 6 .
B3D C1D B4D B5D -140.3(15) . .
B6D C1D B4D B5D -35.9(12) . .
Hg3 C1D B4D B5D 114.2(12) . .
C1D C1D B4D B3D 37.8(10) 6 .
B5D C1D B4D B3D 140.3(15) . .
B6D C1D B4D B3D 104.4(13) . .
Hg3 C1D B4D B3D -105.5(13) . .
C1D C1D B4D B9D -62.7(13) 6 .
B5D C1D B4D B9D 39.8(13) . .
B3D C1D B4D B9D -100.6(15) . .
B6D C1D B4D B9D 3.9(17) . .
Hg3 C1D B4D B9D 154.0(11) . .
C1D C1D B4D B8D -0.5(16) 6 .
B5D C1D B4D B8D 102.1(17) . .
B3D C1D B4D B8D -38.3(16) . .
B6D C1D B4D B8D 66.1(18) . .
Hg3 C1D B4D B8D -143.7(14) . .
C1D B3D B4D C1D -35.5(11) 6 .
B4D B3D B4D C1D -98.4(18) 6 .
B8D B3D B4D C1D -137.2(17) . .
C1D B3D B4D B5D 34.5(12) . .
C1D B3D B4D B5D -1.0(18) 6 .
B4D B3D B4D B5D -64(2) 6 .
B8D B3D B4D B5D -102.7(18) . .
C1D B3D B4D B9D 99.0(15) . .
C1D B3D B4D B9D 63.5(18) 6 .
B4D B3D B4D B9D 1(2) 6 .
B8D B3D B4D B9D -38.2(16) . .
C1D B3D B4D B8D 137.2(17) . .
C1D B3D B4D B8D 101.7(18) 6 .
B4D B3D B4D B8D 38.8(19) 6 .
C1D C1D B5D B10D 2.1(16) 6 .
B3D C1D B5D B10D -63.8(17) . .
B6D C1D B5D B10D 41.7(15) . .
B4D C1D B5D B10D -101.3(17) . .
Hg3 C1D B5D B10D 150.6(14) . .
C1D C1D B5D B4D 103.4(9) 6 .
B3D C1D B5D B4D 37.5(12) . .
B6D C1D B5D B4D 143.0(14) . .
Hg3 C1D B5D B4D -108.1(13) . .
C1D C1D B5D B6D -39.5(10) 6 .
B3D C1D B5D B6D -105.4(13) . .
B4D C1D B5D B6D -143.0(14) . .
Hg3 C1D B5D B6D 108.9(13) . .
C1D C1D B5D B9D 64.1(13) 6 .
B3D C1D B5D B9D -1.8(17) . .
B6D C1D B5D B9D 103.6(15) . .
B4D C1D B5D B9D -39.4(13) . .
Hg3 C1D B5D B9D -147.5(11) . .
B3D B4D B5D C1D -34.5(12) . .
B9D B4D B5D C1D -135.7(14) . .
B8D B4D B5D C1D -98.6(16) . .
C1D B4D B5D B10D 98.5(15) . .
B3D B4D B5D B10D 64.0(18) . .
B9D B4D B5D B10D -37.2(14) . .
B8D B4D B5D B10D 0(2) . .
C1D B4D B5D B6D 33.1(12) . .
B3D B4D B5D B6D -1.4(19) . .
B9D B4D B5D B6D -102.6(15) . .
B8D B4D B5D B6D -65.5(18) . .
C1D B4D B5D B9D 135.7(14) . .
B3D B4D B5D B9D 101.2(15) . .
B8D B4D B5D B9D 37.1(15) . .
B5D C1D B6D C1D -137.0(11) . 6
B3D C1D B6D C1D -33.0(16) . 6
B4D C1D B6D C1D -101.4(11) . 6
Hg3 C1D B6D C1D 108.5(8) . 6
C1D C1D B6D B5D 137.0(11) 6 .
B3D C1D B6D B5D 104.0(16) . .
B4D C1D B6D B5D 35.6(13) . .
Hg3 C1D B6D B5D -114.5(12) . .
C1D C1D B6D B5D 36.9(8) 6 6
B5D C1D B6D B5D -100.1(18) . 6
B3D C1D B6D B5D 3.9(19) . 6
B4D C1D B6D B5D -64.5(15) . 6
Hg3 C1D B6D B5D 145.5(11) . 6
C1D C1D B6D B10D 97.4(10) 6 .
B5D C1D B6D B10D -39.5(11) . .
B3D C1D B6D B10D 64.5(15) . .
B4D C1D B6D B10D -4.0(14) . .
Hg3 C1D B6D B10D -154.0(9) . .
C1D B5D B6D C1D 36.7(11) . 6
B10D B5D B6D C1D -96.8(16) . 6
B4D B5D B6D C1D 3.2(18) . 6
B9D B5D B6D C1D -61.3(17) . 6
B10D B5D B6D C1D -133.4(16) . .
B4D B5D B6D C1D -33.5(12) . .
B9D B5D B6D C1D -98.0(14) . .
C1D B5D B6D B5D 97.4(16) . 6
B10D B5D B6D B5D -36.0(18) . 6
B4D B5D B6D B5D 64(2) . 6
B9D B5D B6D B5D -1(2) . 6
C1D B5D B6D B10D 133.4(16) . .
B4D B5D B6D B10D 99.9(18) . .
B9D B5D B6D B10D 35.5(16) . .
C1D B3D B8D B9D 61.5(11) . 6
C1D B3D B8D B9D 0.2(15) 6 6
B4D B3D B8D B9D -37.9(12) 6 6
B4D B3D B8D B9D 99.6(17) . 6
C1D B3D B8D B9D -0.2(15) . .
C1D B3D B8D B9D -61.5(11) 6 .
B4D B3D B8D B9D -99.6(17) 6 .
B4D B3D B8D B9D 37.9(12) . .
C1D B3D B8D B4D -38.1(12) . .
C1D B3D B8D B4D -99.4(15) 6 .
B4D B3D B8D B4D -137(2) 6 .
C1D B3D B8D B4D 99.4(15) . 6
C1D B3D B8D B4D 38.1(12) 6 6
B4D B3D B8D B4D 137(2) . 6
C1D B4D B8D B9D -61.4(19) . 6
B5D B4D B8D B9D 0(2) . 6
B3D B4D B8D B9D -98.5(18) . 6
B9D B4D B8D B9D 38.1(14) . 6
C1D B4D B8D B9D -99.6(15) . .
B5D B4D B8D B9D -38.0(14) . .
B3D B4D B8D B9D -136.7(17) . .
C1D B4D B8D B3D 37.1(15) . .
B5D B4D B8D B3D 98.7(17) . .
B9D B4D B8D B3D 136.7(17) . .
C1D B4D B8D B4D 1(2) . 6
B5D B4D B8D B4D 62(2) . 6
B3D B4D B8D B4D -36.4(17) . 6
B9D B4D B8D B4D 100(2) . 6
B9D B8D B9D C9D 110.3(16) 6 .
B3D B8D B9D C9D -150.6(17) . .
B4D B8D B9D C9D -113(2) . .
B4D B8D B9D C9D 148.7(18) 6 .
B9D B8D B9D B10D -38.1(18) 6 .
B3D B8D B9D B10D 60.9(17) . .
B4D B8D B9D B10D 98.2(16) . .
B4D B8D B9D B10D 0(2) 6 .
B3D B8D B9D B9D 99.1(13) . 6
B4D B8D B9D B9D 136.3(13) . 6
B4D B8D B9D B9D 38.4(10) 6 6
B9D B8D B9D B4D -136.3(13) 6 .
B3D B8D B9D B4D -37.2(12) . .
B4D B8D B9D B4D -98(2) 6 .
B9D B8D B9D B5D -100.0(13) 6 .
B3D B8D B9D B5D -0.9(16) . .
B4D B8D B9D B5D 36.3(13) . .
B4D B8D B9D B5D -61.6(18) 6 .
C1D B4D B9D C9D -148.5(18) . .
B5D B4D B9D C9D -110(2) . .
B3D B4D B9D C9D 150(2) . .
B8D B4D B9D C9D 111(2) . .
C1D B4D B9D B10D -1.9(17) . .
B5D B4D B9D B10D 36.5(13) . .
B3D B4D B9D B10D -63.1(17) . .
B8D B4D B9D B10D -102.0(16) . .
C1D B4D B9D B9D 60.9(12) . 6
B5D B4D B9D B9D 99.2(10) . 6
B3D B4D B9D B9D -0.3(15) . 6
B8D B4D B9D B9D -39.2(12) . 6
C1D B4D B9D B8D 100.1(16) . .
B5D B4D B9D B8D 138.4(16) . .
B3D B4D B9D B8D 38.9(16) . .
C1D B4D B9D B5D -38.4(12) . .
B3D B4D B9D B5D -99.6(16) . .
B8D B4D B9D B5D -138.4(16) . .
C1D B5D B9D C9D 151.3(17) . .
B10D B5D B9D C9D -110(2) . .
B4D B5D B9D C9D 112(2) . .
B6D B5D B9D C9D -146.5(18) . .
C1D B5D B9D B10D -98.7(16) . .
B4D B5D B9D B10D -137.9(16) . .
B6D B5D B9D B10D -36.5(16) . .
C1D B5D B9D B9D -61.9(12) . 6
B10D B5D B9D B9D 36.8(12) . 6
B4D B5D B9D B9D -101.0(10) . 6
B6D B5D B9D B9D 0.3(15) . 6
C1D B5D B9D B8D 1.7(18) . .
B10D B5D B9D B8D 100.4(16) . .
B4D B5D B9D B8D -37.5(13) . .
B6D B5D B9D B8D 63.9(18) . .
C1D B5D B9D B4D 39.1(13) . .
B10D B5D B9D B4D 137.9(16) . .
B6D B5D B9D B4D 101.4(16) . .
C1D B5D B10D B5D -3(3) . 6
B4D B5D B10D B5D -66(2) . 6
B6D B5D B10D B5D 36.8(18) . 6
B9D B5D B10D B5D -104(2) . 6
C1D B5D B10D B9D 63(2) . 6
B4D B5D B10D B9D 0(2) . 6
B6D B5D B10D B9D 102.9(19) . 6
B9D B5D B10D B9D -37.8(15) . 6
C1D B5D B10D B9D 100.4(15) . .
B4D B5D B10D B9D 37.7(14) . .
B6D B5D B10D B9D 140.6(17) . .
C1D B5D B10D B6D -40.2(14) . .
B4D B5D B10D B6D -103.0(16) . .
B9D B5D B10D B6D -140.6(17) . .
C9D B9D B10D B5D 111(2) . .
B9D B9D B10D B5D -138.5(13) 6 .
B8D B9D B10D B5D -100.1(16) . .
B4D B9D B10D B5D -36.3(13) . .
C9D B9D B10D B5D -148.9(19) . 6
B9D B9D B10D B5D -38.6(10) 6 6
B8D B9D B10D B5D 0(2) . 6
B4D B9D B10D B5D 63.6(19) . 6
B5D B9D B10D B5D 100(2) . 6
C9D B9D B10D B9D -110.4(17) . 6
B8D B9D B10D B9D 38.4(18) . 6
B4D B9D B10D B9D 102.2(13) . 6
B5D B9D B10D B9D 138.5(13) . 6
C9D B9D B10D B6D 147.0(17) . .
B9D B9D B10D B6D -102.7(14) 6 .
B8D B9D B10D B6D -64.3(17) . .
B4D B9D B10D B6D -0.5(17) . .
B5D B9D B10D B6D 35.8(12) . .
C1D B6D B10D B5D 99.1(14) 6 .
C1D B6D B10D B5D 39.5(11) . .
B5D B6D B10D B5D 139(2) 6 .
C1D B6D B10D B5D -39.5(11) 6 6
C1D B6D B10D B5D -99.1(14) . 6
B5D B6D B10D B5D -139(2) . 6
C1D B6D B10D B9D -2.6(14) 6 6
C1D B6D B10D B9D -62.3(12) . 6
B5D B6D B10D B9D -101.7(18) . 6
B5D B6D B10D B9D 36.9(12) 6 6
C1D B6D B10D B9D 62.3(12) 6 .
C1D B6D B10D B9D 2.6(14) . .
B5D B6D B10D B9D -36.9(12) . .
B5D B6D B10D B9D 101.7(18) 6 .
N19E P1E C1E C2E 170.0(19) . .
C7E P1E C1E C2E -70(2) . .
C13E P1E C1E C2E 47(2) . .
N19E P1E C1E C6E -16(2) . .
C7E P1E C1E C6E 104(2) . .
C13E P1E C1E C6E -139(2) . .
C6E C1E C2E C3E 2(4) . .
P1E C1E C2E C3E 176(2) . .
C1E C2E C3E C4E 0(4) . .
C2E C3E C4E C5E 0(5) . .
C3E C4E C5E C6E -1(5) . .
C4E C5E C6E C1E 2(5) . .
C2E C1E C6E C5E -3(4) . .
P1E C1E C6E C5E -177(2) . .
N19E P1E C7E C8E 173(2) . .
C1E P1E C7E C8E 54(2) . .
C13E P1E C7E C8E -64(2) . .
N19E P1E C7E C12E 0(2) . .
C1E P1E C7E C12E -118.2(19) . .
C13E P1E C7E C12E 123.2(19) . .
C12E C7E C8E C9E -5(4) . .
P1E C7E C8E C9E -177(2) . .
C7E C8E C9E C10E 7(5) . .
C8E C9E C10E C11E -7(5) . .
C9E C10E C11E C12E 5(5) . .
C8E C7E C12E C11E 3(4) . .
P1E C7E C12E C11E 175.4(19) . .
C10E C11E C12E C7E -2(4) . .
N19E P1E C13E C18E -80.5(19) . .
C1E P1E C13E C18E 40(2) . .
C7E P1E C13E C18E 158.0(18) . .
N19E P1E C13E C14E 93.5(19) . .
C1E P1E C13E C14E -146.1(18) . .
C7E P1E C13E C14E -28(2) . .
C18E C13E C14E C15E 2(4) . .
P1E C13E C14E C15E -172(2) . .
C13E C14E C15E C16E 1(4) . .
C14E C15E C16E C17E -2(5) . .
C15E C16E C17E C18E 1(5) . .
C16E C17E C18E C13E 1(5) . .
C14E C13E C18E C17E -3(4) . .
P1E C13E C18E C17E 171(2) . .
C1E P1E N19E P1E -144.5(8) . 2_557
C7E P1E N19E P1E 96.5(8) . 2_557
C13E P1E N19E P1E -23.1(7) . 2_557
